data_7024256
loop_
_publ_author_name
'Ali, Shoaib'
'Muryn, Christopher A.'
'Tuna, Floriana'
'Winpenny, Richard E. P.'

_publ_section_title
;
 Synthesis and structural and magnetic characterisation of copper(II)
 complexes of mixed phosphonate-antimonate ligands.
;
_journal_issue 1
_journal_name_full 'Dalton transactions (Cambridge, England : 2003)'
_journal_page_first 124
_journal_page_last 131
_journal_paper_doi 10.1039/b913467k
_journal_volume 39
_journal_year 2010
_chemical_formula_sum 'C61.26 H105.08 Cl4 Cu5 Li4 O37.71 P6 Sb4'
_chemical_formula_weight 2605.19
_chemical_name_systematic
;
?
;
_space_group_IT_number 2
_symmetry_cell_setting triclinic
_symmetry_space_group_name_Hall '-P 1'
_symmetry_space_group_name_H-M 'P -1'
_atom_sites_solution_hydrogens geom
_atom_sites_solution_primary direct
_atom_sites_solution_secondary difmap
_audit_creation_method SHELXL-97
_cell_angle_alpha 92.306(2)
_cell_angle_beta 92.089(2)
_cell_angle_gamma 110.555(2)
_cell_formula_units_Z 2
_cell_length_a 14.1112(3)
_cell_length_b 15.8788(3)
_cell_length_c 23.7777(5)
_cell_measurement_reflns_used 21445
_cell_measurement_temperature 100(2)
_cell_measurement_theta_max 28.5539
_cell_measurement_theta_min 2.5755
_cell_volume 4977.32(19)
_computing_cell_refinement
;
CrysAlis RED, Oxford Diffraction Ltd.,
Version 1.171.32.4 (release 27-04-2006 CrysAlis171 .NET)
(compiled Apr 27 2007,17:53:11)
;
_computing_data_collection
;
CrysAlis CCD, Oxford Diffraction Ltd.,
Version 1.171.32.4 (release 27-04-2006 CrysAlis171 .NET)
(compiled Apr 27 2007,17:53:11)
;
_computing_data_reduction
;
CrysAlis RED, Oxford Diffraction Ltd.,
Version 1.171.32.4 (release 27-04-2006 CrysAlis171 .NET)
(compiled Apr 27 2007,17:53:11)
;
_computing_molecular_graphics 'SHELXL-97 (Sheldrick, 1997)'
_computing_publication_material 'SHELXL-97 (Sheldrick, 1997)'
_computing_structure_refinement 'SHELXL-97 (Sheldrick, 1997)'
_computing_structure_solution 'SHELXS-97 (Sheldrick, 1990)'
_diffrn_ambient_temperature 100(2)
_diffrn_detector_area_resol_mean 8.3367
_diffrn_measured_fraction_theta_full 0.992
_diffrn_measured_fraction_theta_max 0.992
_diffrn_measurement_device_type 'Oxford Diffraction XCalibur 2'
_diffrn_measurement_method 'phi and omega'
_diffrn_radiation_monochromator graphite
_diffrn_radiation_source 'fine-focus sealed tube'
_diffrn_radiation_type MoK\a
_diffrn_radiation_wavelength 0.71073
_diffrn_reflns_av_R_equivalents 0.0349
_diffrn_reflns_av_sigmaI/netI 0.0560
_diffrn_reflns_limit_h_max 17
_diffrn_reflns_limit_h_min -17
_diffrn_reflns_limit_k_max 19
_diffrn_reflns_limit_k_min -19
_diffrn_reflns_limit_l_max 25
_diffrn_reflns_limit_l_min -29
_diffrn_reflns_number 47395
_diffrn_reflns_theta_full 26.37
_diffrn_reflns_theta_max 26.37
_diffrn_reflns_theta_min 4.09
_exptl_absorpt_coefficient_mu 2.394
_exptl_absorpt_correction_T_max 0.6460
_exptl_absorpt_correction_T_min 0.4880
_exptl_absorpt_correction_type multi-scan
_exptl_absorpt_process_details
;
CrysAlis RED, Oxford Diffraction Ltd.,
Version 1.171.32.4 (release 27-04-2006 CrysAlis171 .NET)
(compiled Apr 27 2007,17:53:11)
Empirical absorption correction using spherical harmonics,
implemented in SCALE3 ABSPACK scaling algorithm.
;
_exptl_crystal_colour green
_exptl_crystal_density_diffrn 1.743
_exptl_crystal_density_method 'not measured'
_exptl_crystal_description block
_exptl_crystal_F_000 2594
_exptl_crystal_size_max 0.35
_exptl_crystal_size_mid 0.30
_exptl_crystal_size_min 0.20
_refine_diff_density_max 2.623
_refine_diff_density_min -2.153
_refine_diff_density_rms 0.124
_refine_ls_extinction_method none
_refine_ls_goodness_of_fit_ref 1.021
_refine_ls_hydrogen_treatment constr
_refine_ls_matrix_type full
_refine_ls_number_parameters 1229
_refine_ls_number_reflns 20218
_refine_ls_number_restraints 656
_refine_ls_restrained_S_all 1.021
_refine_ls_R_factor_all 0.0702
_refine_ls_R_factor_gt 0.0444
_refine_ls_shift/su_max 0.002
_refine_ls_shift/su_mean 0.000
_refine_ls_structure_factor_coef Fsqd
_refine_ls_weighting_details 'calc w=1/[\s^2^(Fo^2^)+(0.0473P)^2^+12.2899P] where P=(Fo^2^+2Fc^2^)/3'
_refine_ls_weighting_scheme calc
_refine_ls_wR_factor_gt 0.0968
_refine_ls_wR_factor_ref 0.1071
_reflns_number_gt 14707
_reflns_number_total 20218
_reflns_threshold_expression >2sigma(I)
_cod_data_source_file b913467k.txt
_cod_data_source_block tri1016
_cod_original_cell_volume 4977.32(18)
_cod_original_sg_symbol_H-M P-1
_cod_original_formula_sum 'C61 H104 Cl4 Cu5 Li4 O37 P6 Sb4 (C0.26 H1.08 O0.71)'
_cod_database_code 7024256

loop_
_symmetry_equiv_pos_as_xyz
'x, y, z'
'-x, -y, -z'

loop_
_atom_site_label
_atom_site_type_symbol
_atom_site_fract_x
_atom_site_fract_y
_atom_site_fract_z
_atom_site_U_iso_or_equiv
_atom_site_adp_type
_atom_site_occupancy
_atom_site_symmetry_multiplicity
_atom_site_calc_flag
_atom_site_refinement_flags
_atom_site_disorder_assembly
_atom_site_disorder_group
Sb1 Sb 0.72526(3) 0.41062(2) 0.679234(15) 0.02492(9) Uani 1 1 d . . .
Sb2 Sb 0.68464(3) 0.04483(2) 0.778128(15) 0.02481(9) Uani 1 1 d . A .
Sb3 Sb 0.98274(3) 0.55567(2) 0.719582(15) 0.02495(9) Uani 1 1 d . . .
Sb4 Sb 0.87873(3) 0.22097(2) 0.862373(14) 0.02152(8) Uani 1 1 d . . .
Cu1 Cu 0.72691(5) 0.08124(4) 0.65539(3) 0.02853(15) Uani 1 1 d . . .
Cu2 Cu 0.62674(5) 0.21772(4) 0.71786(3) 0.02406(14) Uani 1 1 d . A .
Cu3 Cu 0.87020(5) 0.28583(4) 0.72413(3) 0.02421(14) Uani 1 1 d . . .
Cu4 Cu 1.11735(5) 0.44417(5) 0.72657(3) 0.03389(17) Uani 1 1 d . A .
Cu5 Cu 0.96242(5) 0.42047(4) 0.83185(3) 0.02324(14) Uani 1 1 d . A .
P1 P 0.49652(11) 0.02315(9) 0.69267(6) 0.0301(3) Uani 1 1 d . . .
P2 P 0.63695(10) 0.19069(9) 0.86114(6) 0.0240(3) Uani 1 1 d . . .
P3 P 0.78291(11) 0.26626(10) 0.60028(6) 0.0287(3) Uani 1 1 d . . .
P4 P 1.06102(10) 0.25578(10) 0.77561(6) 0.0255(3) Uani 1 1 d . . .
P5 P 0.79570(11) 0.52287(9) 0.80162(6) 0.0271(3) Uani 1 1 d . . .
P6 P 1.14167(11) 0.59147(9) 0.82601(6) 0.0282(3) Uani 1 1 d . . .
Li1 Li 0.9989(9) 0.2574(8) 0.6448(5) 0.046(3) Uani 1 1 d . A .
Li2 Li 0.7506(6) 0.3392(6) 0.8056(4) 0.0245(19) Uani 1 1 d . A .
Li3 Li 1.2238(8) 0.4409(7) 0.8366(5) 0.047(3) Uani 1 1 d . A .
C1 C 0.6649(5) 0.4916(4) 0.6336(3) 0.0492(19) Uani 0.70 1 d PGU A 1
C2 C 0.5881(6) 0.4539(4) 0.5920(3) 0.070(2) Uani 0.70 1 d PGU A 1
H2 H 0.5633 0.3908 0.5834 0.084 Uiso 0.70 1 calc PR A 1
C3 C 0.5475(6) 0.5087(5) 0.5629(3) 0.096(3) Uani 0.70 1 d PGU A 1
H3 H 0.4949 0.4829 0.5344 0.115 Uiso 0.70 1 calc PR A 1
C4 C 0.5836(6) 0.6011(5) 0.5755(4) 0.093(3) Uani 0.70 1 d PGDU A 1
C5 C 0.6605(6) 0.6388(3) 0.6171(4) 0.082(3) Uani 0.70 1 d PGU A 1
H5 H 0.6852 0.7020 0.6257 0.099 Uiso 0.70 1 calc PR A 1
C6 C 0.7011(5) 0.5841(4) 0.6462(3) 0.059(2) Uani 0.70 1 d PGU A 1
H6 H 0.7536 0.6098 0.6746 0.071 Uiso 0.70 1 calc PR A 1
Cl1X Cl 0.5422(7) 0.6475(6) 0.5115(3) 0.081(2) Uani 0.289(5) 1 d PDU A 1
Cl1Y Cl 0.5255(6) 0.6817(5) 0.5604(3) 0.0842(19) Uani 0.411(5) 1 d PDU A 1
Li4 Li 0.5847(8) 0.0750(8) 0.5717(4) 0.045(2) Uani 1 1 d U A 1
C1A C 0.6672(13) 0.4930(10) 0.6309(8) 0.058(3) Uani 0.30 1 d PGU A 2
C2A C 0.6008(13) 0.5288(11) 0.6555(7) 0.063(3) Uani 0.30 1 d PGU A 2
H2A H 0.5697 0.5055 0.6891 0.075 Uiso 0.30 1 calc PR A 2
C3A C 0.5799(13) 0.5989(11) 0.6310(8) 0.082(3) Uani 0.30 1 d PGU A 2
H3A H 0.5346 0.6234 0.6478 0.099 Uiso 0.30 1 calc PR A 2
C4A C 0.6254(15) 0.6330(11) 0.5819(9) 0.086(3) Uani 0.30 1 d PGDU A 2
C5A C 0.6918(14) 0.5971(12) 0.5573(7) 0.086(3) Uani 0.30 1 d PGU A 2
H5A H 0.7229 0.6204 0.5237 0.103 Uiso 0.30 1 calc PR A 2
C6A C 0.7127(12) 0.5271(12) 0.5818(7) 0.066(3) Uani 0.30 1 d PGU A 2
H6A H 0.7580 0.5026 0.5649 0.079 Uiso 0.30 1 calc PR A 2
Cl1A Cl 0.6050(13) 0.7173(8) 0.5423(6) 0.146(4) Uani 0.30 1 d PDU A 2
C7 C 0.6675(4) -0.0666(3) 0.8287(2) 0.0302(12) Uani 1 1 d U . .
C8 C 0.7538(5) -0.0753(4) 0.8528(3) 0.0384(13) Uani 1 1 d U A .
H8 H 0.8185 -0.0396 0.8410 0.046 Uiso 1 1 calc R . .
C9 C 0.7466(5) -0.1356(4) 0.8939(3) 0.0404(14) Uani 1 1 d U . .
H9 H 0.8061 -0.1418 0.9102 0.049 Uiso 1 1 calc R A .
C10 C 0.6522(5) -0.1871(4) 0.9113(3) 0.0376(13) Uani 1 1 d U A .
C11 C 0.5662(5) -0.1815(5) 0.8864(3) 0.0491(15) Uani 1 1 d U . .
H11 H 0.5015 -0.2187 0.8974 0.059 Uiso 1 1 calc R A .
C12 C 0.5741(5) -0.1206(4) 0.8445(3) 0.0478(15) Uani 1 1 d U A .
H12 H 0.5145 -0.1165 0.8269 0.057 Uiso 1 1 calc R . .
C13 C 0.9938(4) 0.6757(4) 0.6805(2) 0.0327(12) Uani 1 1 d U A .
C14 C 0.9551(5) 0.6719(4) 0.6250(3) 0.0380(13) Uani 1 1 d U . .
H14 H 0.9304 0.6160 0.6036 0.046 Uiso 1 1 calc R A .
C15 C 0.9527(5) 0.7498(4) 0.6015(3) 0.0446(14) Uani 1 1 d U A .
H15 H 0.9267 0.7473 0.5638 0.054 Uiso 1 1 calc R . .
C16 C 0.9877(5) 0.8299(4) 0.6325(3) 0.0471(15) Uani 1 1 d U . .
C17 C 1.0252(5) 0.8340(4) 0.6877(3) 0.0524(17) Uani 1 1 d U A .
H17 H 1.0478 0.8895 0.7095 0.063 Uiso 1 1 calc R . .
C18 C 1.0292(5) 0.7574(4) 0.7105(3) 0.0432(15) Uani 1 1 d U . .
H18 H 1.0572 0.7608 0.7478 0.052 Uiso 1 1 calc R A .
C19 C 0.9050(4) 0.1610(3) 0.9360(2) 0.0291(11) Uani 1 1 d U A .
C20 C 1.0014(5) 0.1857(4) 0.9617(3) 0.0457(16) Uani 1 1 d U . .
H20 H 1.0566 0.2300 0.9458 0.055 Uiso 1 1 calc R A .
C21 C 1.0178(6) 0.1466(5) 1.0098(3) 0.0579(19) Uani 1 1 d U A .
H21 H 1.0838 0.1647 1.0276 0.069 Uiso 1 1 calc R . .
C22 C 0.9379(6) 0.0812(4) 1.0320(3) 0.0457(15) Uani 1 1 d U . .
C23 C 0.8431(5) 0.0544(4) 1.0075(2) 0.0381(13) Uani 1 1 d U A .
H23 H 0.7889 0.0087 1.0231 0.046 Uiso 1 1 calc R . .
C24 C 0.8260(5) 0.0946(4) 0.9590(2) 0.0348(12) Uani 1 1 d U . .
H24 H 0.7597 0.0764 0.9416 0.042 Uiso 1 1 calc R A .
C25 C 0.3630(5) -0.0476(4) 0.6881(3) 0.0427(15) Uani 1 1 d U A .
C26 C 0.3166(5) -0.0330(5) 0.7439(3) 0.0528(17) Uani 1 1 d U . .
H26A H 0.3147 0.0281 0.7467 0.079 Uiso 1 1 calc R A .
H26B H 0.3580 -0.0411 0.7758 0.079 Uiso 1 1 calc R . .
H26C H 0.2475 -0.0769 0.7447 0.079 Uiso 1 1 calc R . .
C27 C 0.3519(6) -0.1470(4) 0.6789(3) 0.063(2) Uani 1 1 d U . .
H27A H 0.2799 -0.1847 0.6771 0.094 Uiso 1 1 calc R A .
H27B H 0.3871 -0.1642 0.7102 0.094 Uiso 1 1 calc R . .
H27C H 0.3817 -0.1555 0.6435 0.094 Uiso 1 1 calc R . .
C28 C 0.3106(5) -0.0198(5) 0.6383(3) 0.0574(19) Uani 1 1 d U . .
H28A H 0.3416 -0.0283 0.6034 0.086 Uiso 1 1 calc R A .
H28B H 0.3182 0.0438 0.6442 0.086 Uiso 1 1 calc R . .
H28C H 0.2384 -0.0570 0.6356 0.086 Uiso 1 1 calc R . .
C29 C 0.5500(4) 0.1859(4) 0.9161(2) 0.0300(12) Uani 1 1 d U A .
C30 C 0.5758(5) 0.2821(4) 0.9417(2) 0.0368(13) Uani 1 1 d U . .
H30A H 0.5666 0.3208 0.9125 0.055 Uiso 1 1 calc R A .
H30B H 0.6464 0.3053 0.9567 0.055 Uiso 1 1 calc R . .
H30C H 0.5308 0.2817 0.9722 0.055 Uiso 1 1 calc R . .
C31 C 0.5629(5) 0.1243(4) 0.9621(3) 0.0401(14) Uani 1 1 d U . .
H31A H 0.6325 0.1483 0.9786 0.060 Uiso 1 1 calc R A .
H31B H 0.5490 0.0635 0.9454 0.060 Uiso 1 1 calc R . .
H31C H 0.5155 0.1219 0.9916 0.060 Uiso 1 1 calc R . .
C32 C 0.4416(4) 0.1488(5) 0.8896(3) 0.0430(15) Uani 1 1 d U . .
H32A H 0.3938 0.1496 0.9183 0.065 Uiso 1 1 calc R A .
H32B H 0.4265 0.0869 0.8745 0.065 Uiso 1 1 calc R . .
H32C H 0.4354 0.1864 0.8590 0.065 Uiso 1 1 calc R . .
C33 C 0.8228(5) 0.2861(5) 0.5282(2) 0.0430(15) Uani 1 1 d U A .
C34 C 0.7308(5) 0.2823(5) 0.4905(3) 0.0569(19) Uani 1 1 d U . .
H34A H 0.7032 0.3271 0.5049 0.085 Uiso 1 1 calc R A .
H34B H 0.6788 0.2221 0.4904 0.085 Uiso 1 1 calc R . .
H34C H 0.7516 0.2954 0.4519 0.085 Uiso 1 1 calc R . .
C35 C 0.8619(7) 0.2138(6) 0.5062(3) 0.069(2) Uani 1 1 d U . .
H35A H 0.8840 0.2263 0.4678 0.104 Uiso 1 1 calc R A .
H35B H 0.8076 0.1548 0.5058 0.104 Uiso 1 1 calc R . .
H35C H 0.9191 0.2138 0.5307 0.104 Uiso 1 1 calc R . .
C36 C 0.9055(5) 0.3786(5) 0.5278(3) 0.0570(19) Uani 1 1 d U . .
H36A H 0.9632 0.3806 0.5527 0.085 Uiso 1 1 calc R A .
H36B H 0.8789 0.4248 0.5410 0.085 Uiso 1 1 calc R . .
H36C H 0.9276 0.3900 0.4893 0.085 Uiso 1 1 calc R . .
C37 C 1.1328(4) 0.1813(4) 0.7660(2) 0.0341(13) Uani 1 1 d U A .
C38 C 1.0575(5) 0.0843(4) 0.7583(3) 0.0523(18) Uani 1 1 d U . .
H38A H 1.0947 0.0426 0.7567 0.078 Uiso 1 1 calc R A .
H38B H 1.0163 0.0771 0.7231 0.078 Uiso 1 1 calc R . .
H38C H 1.0133 0.0712 0.7901 0.078 Uiso 1 1 calc R . .
C39 C 1.1982(5) 0.2069(5) 0.7150(3) 0.0534(18) Uani 1 1 d U . .
H39A H 1.2417 0.1706 0.7127 0.080 Uiso 1 1 calc R A .
H39B H 1.2405 0.2709 0.7192 0.080 Uiso 1 1 calc R . .
H39C H 1.1543 0.1956 0.6805 0.080 Uiso 1 1 calc R . .
C40 C 1.2031(5) 0.1913(4) 0.8188(3) 0.0416(15) Uani 1 1 d U . .
H40A H 1.2430 0.1523 0.8136 0.062 Uiso 1 1 calc R A .
H40B H 1.1622 0.1739 0.8517 0.062 Uiso 1 1 calc R . .
H40C H 1.2487 0.2541 0.8246 0.062 Uiso 1 1 calc R . .
C41 C 0.7484(4) 0.5991(4) 0.8400(3) 0.0388(14) Uani 1 1 d U A .
C42 C 0.8318(5) 0.6533(4) 0.8852(3) 0.0382(14) Uani 1 1 d U . .
H42A H 0.8900 0.6937 0.8667 0.057 Uiso 1 1 calc R A .
H42B H 0.8532 0.6116 0.9072 0.057 Uiso 1 1 calc R . .
H42C H 0.8048 0.6889 0.9103 0.057 Uiso 1 1 calc R . .
C43 C 0.7273(6) 0.6638(5) 0.7999(3) 0.064(2) Uani 1 1 d U . .
H43A H 0.6769 0.6294 0.7703 0.097 Uiso 1 1 calc R A .
H43B H 0.7902 0.6989 0.7829 0.097 Uiso 1 1 calc R . .
H43C H 0.7012 0.7046 0.8209 0.097 Uiso 1 1 calc R . .
C44 C 0.6535(5) 0.5424(5) 0.8689(4) 0.069(2) Uani 1 1 d U . .
H44A H 0.6271 0.5822 0.8907 0.104 Uiso 1 1 calc R A .
H44B H 0.6708 0.5021 0.8941 0.104 Uiso 1 1 calc R . .
H44C H 0.6017 0.5066 0.8402 0.104 Uiso 1 1 calc R . .
C45 C 1.2130(4) 0.6921(4) 0.8702(2) 0.0319(13) Uani 1 1 d U A .
C46 C 1.2685(5) 0.6648(4) 0.9188(3) 0.0426(15) Uani 1 1 d U . .
H46A H 1.3069 0.7183 0.9430 0.064 Uiso 1 1 calc R A .
H46B H 1.3151 0.6374 0.9035 0.064 Uiso 1 1 calc R . .
H46C H 1.2190 0.6213 0.9410 0.064 Uiso 1 1 calc R . .
C47 C 1.2909(5) 0.7586(4) 0.8349(3) 0.0400(15) Uani 1 1 d U . .
H47A H 1.2556 0.7764 0.8039 0.060 Uiso 1 1 calc R A .
H47B H 1.3362 0.7299 0.8195 0.060 Uiso 1 1 calc R . .
H47C H 1.3306 0.8121 0.8588 0.060 Uiso 1 1 calc R . .
C48 C 1.1396(5) 0.7351(4) 0.8935(3) 0.0421(15) Uani 1 1 d U . .
H48A H 1.0900 0.6918 0.9157 0.063 Uiso 1 1 calc R A .
H48B H 1.1042 0.7519 0.8621 0.063 Uiso 1 1 calc R . .
H48C H 1.1776 0.7890 0.9174 0.063 Uiso 1 1 calc R . .
C49 C 0.7350(5) -0.0031(4) 0.5486(3) 0.0420(14) Uani 1 1 d U . .
C50 C 0.7855(6) -0.0487(6) 0.5085(3) 0.061(2) Uani 1 1 d U A .
H50A H 0.7714 -0.1109 0.5187 0.091 Uiso 1 1 calc R . .
H50B H 0.8588 -0.0160 0.5110 0.091 Uiso 1 1 calc R . .
H50C H 0.7588 -0.0486 0.4699 0.091 Uiso 1 1 calc R . .
C51 C 1.2097(6) 0.3926(5) 0.6430(3) 0.0523(16) Uani 1 1 d U A .
C52 C 1.2998(6) 0.3956(7) 0.6051(4) 0.090(3) Uani 1 1 d U . .
H52A H 1.2807 0.3399 0.5811 0.136 Uiso 1 1 calc R . .
H52B H 1.3599 0.4014 0.6292 0.136 Uiso 1 1 calc R . .
H52C H 1.3151 0.4473 0.5814 0.136 Uiso 1 1 calc R . .
C53 C 1.1672(5) 0.5955(5) 0.6483(3) 0.0559(19) Uani 1 1 d U . .
H53A H 1.2159 0.6334 0.6776 0.084 Uiso 1 1 calc R A .
H53B H 1.1379 0.6327 0.6269 0.084 Uiso 1 1 calc R . .
H53C H 1.2019 0.5673 0.6228 0.084 Uiso 1 1 calc R . .
C54 C 1.2113(6) 0.4270(5) 0.9650(3) 0.065(2) Uani 1 1 d U A .
H54A H 1.2852 0.4547 0.9647 0.098 Uiso 1 1 calc R . .
H54B H 1.1935 0.3752 0.9888 0.098 Uiso 1 1 calc R . .
H54C H 1.1834 0.4712 0.9800 0.098 Uiso 1 1 calc R . .
C56 C 0.7253(8) -0.0950(5) 0.6979(4) 0.076(3) Uani 1 1 d U . .
H56A H 0.6541 -0.1253 0.6850 0.115 Uiso 1 1 calc R A .
H56B H 0.7399 -0.1228 0.7316 0.115 Uiso 1 1 calc R . .
H56C H 0.7690 -0.1009 0.6680 0.115 Uiso 1 1 calc R . .
C57 C 0.9242(5) 0.3815(4) 0.9526(2) 0.0370(14) Uani 1 1 d U . .
H57A H 0.9678 0.4438 0.9630 0.055 Uiso 1 1 calc R A .
H57B H 0.9281 0.3428 0.9830 0.055 Uiso 1 1 calc R . .
H57C H 0.8540 0.3784 0.9464 0.055 Uiso 1 1 calc R . .
C59 C 1.0588(6) 0.1366(5) 0.5656(3) 0.0556(18) Uani 1 1 d U A .
H59A H 1.1112 0.1958 0.5619 0.083 Uiso 1 1 calc R . .
H59B H 1.0222 0.1145 0.5290 0.083 Uiso 1 1 calc R . .
H59C H 1.0906 0.0943 0.5781 0.083 Uiso 1 1 calc R . .
C58 C 0.4671(7) 0.1849(6) 0.5678(4) 0.086(3) Uani 1 1 d U A .
H58A H 0.5263 0.2213 0.5920 0.129 Uiso 1 1 calc R . .
H58B H 0.4111 0.1540 0.5914 0.129 Uiso 1 1 calc R . .
H58C H 0.4466 0.2241 0.5431 0.129 Uiso 1 1 calc R . .
C60 C 0.5581(8) 0.3820(8) 0.2568(6) 0.112(4) Uani 1 1 d U . .
H60A H 0.6209 0.3694 0.2535 0.168 Uiso 1 1 calc R . .
H60B H 0.5095 0.3493 0.2259 0.168 Uiso 1 1 calc R . .
H60C H 0.5292 0.3623 0.2929 0.168 Uiso 1 1 calc R . .
O3 O 1.0957(3) 0.6290(2) 0.77637(15) 0.0318(9) Uani 1 1 d . A .
O4 O 1.0599(3) 0.5320(2) 0.86196(15) 0.0302(9) Uani 1 1 d . A .
O5 O 1.2104(3) 0.5444(2) 0.80301(16) 0.0324(9) Uani 1 1 d . A .
O6 O 1.0885(3) 0.5271(3) 0.67396(15) 0.0303(9) Uani 1 1 d U A .
O7 O 0.9894(2) 0.4475(2) 0.75345(14) 0.0224(7) Uani 1 1 d . A .
O8 O 0.8749(3) 0.2819(2) 0.64103(14) 0.0279(8) Uani 1 1 d . A .
O9 O 0.7067(3) 0.1708(2) 0.60521(15) 0.0309(9) Uani 1 1 d U A .
O10 O 0.7835(3) 0.0279(3) 0.59614(16) 0.0409(10) Uani 1 1 d U A .
O11 O 0.6522(3) 0.0014(3) 0.53433(17) 0.0442(11) Uani 1 1 d U A .
O12 O 0.7453(3) 0.2252(2) 0.89098(14) 0.0247(8) Uani 1 1 d . A .
O13 O 0.6126(3) 0.0925(2) 0.83628(15) 0.0253(8) Uani 1 1 d . A .
O14 O 0.5012(3) 0.1195(2) 0.70633(16) 0.0297(9) Uani 1 1 d . A .
O15 O 0.5432(3) -0.0145(2) 0.74250(16) 0.0306(9) Uani 1 1 d . A .
O16 O 0.7071(3) 0.1406(2) 0.72519(14) 0.0252(8) Uani 1 1 d . A .
O17 O 0.7441(3) -0.0016(2) 0.71103(15) 0.0299(8) Uani 1 1 d U A .
O18 O 0.5823(3) 0.3156(2) 0.68916(15) 0.0277(8) Uani 1 1 d U A .
O19 O 0.7538(3) 0.3221(2) 0.72343(14) 0.0221(7) Uani 1 1 d . A .
O20 O 0.8938(3) 0.5839(2) 0.77569(15) 0.0280(8) Uani 1 1 d . A .
O21 O 0.8145(3) 0.4553(2) 0.83852(15) 0.0285(8) Uani 1 1 d . A .
O22 O 0.7144(3) 0.4758(2) 0.75340(16) 0.0290(8) Uani 1 1 d . A .
O23 O 0.8651(3) 0.4852(2) 0.67030(15) 0.0276(8) Uani 1 1 d . A .
O24 O 1.1314(3) 0.3543(2) 0.77920(15) 0.0278(8) Uani 1 1 d . A .
O25 O 1.0145(3) 0.2307(2) 0.83385(14) 0.0244(8) Uani 1 1 d . A .
O26 O 0.9822(3) 0.2390(2) 0.72665(15) 0.0300(9) Uani 1 1 d . A .
O27 O 0.8161(3) 0.1107(2) 0.81712(14) 0.0241(8) Uani 1 1 d . A .
O28 O 0.9578(3) 0.3509(2) 0.90122(14) 0.0263(8) Uani 1 1 d U A .
O29 O 0.6261(3) 0.2526(2) 0.81702(14) 0.0252(8) Uani 1 1 d . A .
O30 O 0.7292(3) 0.3353(2) 0.60980(14) 0.0285(8) Uani 1 1 d . A .
O31 O 0.5474(3) 0.0121(3) 0.63913(17) 0.0389(10) Uani 1 1 d U A .
O32 O 1.2348(3) 0.4446(3) 0.6869(2) 0.0504(11) Uani 1 1 d U . .
O33 O 1.1241(3) 0.3419(3) 0.62642(19) 0.0478(11) Uani 1 1 d U . .
O34 O 0.8693(2) 0.3012(2) 0.80541(13) 0.0207(7) Uani 1 1 d . A .
O35 O 1.3604(7) 0.4493(7) 0.8437(4) 0.053(2) Uani 0.716(9) 1 d PDU A 1
C55 C 1.4072(7) 0.4028(6) 0.8797(4) 0.046(3) Uani 0.716(9) 1 d PDU A 1
H55A H 1.3550 0.3581 0.8997 0.070 Uiso 0.716(9) 1 calc PR A 1
H55B H 1.4552 0.4462 0.9070 0.070 Uiso 0.716(9) 1 calc PR A 1
H55C H 1.4432 0.3724 0.8568 0.070 Uiso 0.716(9) 1 calc PR A 1
O35A O 1.3827(14) 0.4544(14) 0.8120(8) 0.053(2) Uani 0.284(9) 1 d PDU A 2
C55A C 1.353(3) 0.461(3) 0.8668(13) 0.057(6) Uani 0.284(9) 1 d PDU A 2
H55D H 1.2807 0.4258 0.8686 0.085 Uiso 0.284(9) 1 calc PR A 2
H55E H 1.3649 0.5244 0.8777 0.085 Uiso 0.284(9) 1 calc PR A 2
H55F H 1.3924 0.4381 0.8928 0.085 Uiso 0.284(9) 1 calc PR A 2
O36 O 0.9885(3) 0.1445(3) 0.60654(18) 0.0499(12) Uani 1 1 d U . .
O37 O 1.1701(4) 0.3974(3) 0.90864(17) 0.0462(11) Uani 1 1 d U . .
O38 O 0.4932(4) 0.1173(3) 0.5331(2) 0.0559(13) Uani 1 1 d U . .
O39 O 0.5785(5) 0.4725(6) 0.2539(4) 0.123(3) Uani 1 1 d U . .
H39 H 0.6332 0.5011 0.2723 0.184 Uiso 1 1 calc R . .
Cl2 Cl 0.64451(14) -0.25906(12) 0.96573(7) 0.0530(5) Uani 1 1 d U . .
Cl3 Cl 0.9854(2) 0.92745(14) 0.60330(10) 0.0826(7) Uani 1 1 d U A .
Cl4 Cl 0.95978(19) 0.03243(13) 1.09363(8) 0.0739(7) Uani 1 1 d U A .
C62 C 0.5021(6) 0.3353(6) 0.7160(4) 0.046(2) Uani 0.757(12) 1 d PU A 1
H62A H 0.4943 0.3888 0.7003 0.069 Uiso 0.757(12) 1 calc PR A 1
H62B H 0.5188 0.3467 0.7567 0.069 Uiso 0.757(12) 1 calc PR A 1
H62C H 0.4385 0.2839 0.7094 0.069 Uiso 0.757(12) 1 calc PR A 1
C62A C 0.5007(17) 0.2908(14) 0.6412(10) 0.030(5) Uani 0.243(12) 1 d PU A 2
H62D H 0.4402 0.2425 0.6524 0.046 Uiso 0.243(12) 1 calc PR A 2
H62E H 0.5262 0.2701 0.6075 0.046 Uiso 0.243(12) 1 calc PR A 2
H62F H 0.4834 0.3437 0.6329 0.046 Uiso 0.243(12) 1 calc PR A 2
O40 O 0.505(2) 0.8424(12) 0.5902(7) 0.094(8) Uani 0.30 1 d PD . .
H40 H 0.4576 0.8144 0.5666 0.141 Uiso 0.30 1 calc PR . .
C61 C 0.517(3) 0.783(2) 0.6297(11) 0.090(14) Uani 0.26 1 d PD . .
H61A H 0.5885 0.8014 0.6425 0.135 Uiso 0.26 1 calc PR . .
H61B H 0.4945 0.7217 0.6121 0.135 Uiso 0.26 1 calc PR . .
H61C H 0.4762 0.7840 0.6620 0.135 Uiso 0.26 1 calc PR . .
O41 O 0.4737(12) 0.3342(12) 0.7881(7) 0.094(5) Uani 0.41 1 d P . .

loop_
_atom_site_aniso_label
_atom_site_aniso_U_11
_atom_site_aniso_U_22
_atom_site_aniso_U_33
_atom_site_aniso_U_23
_atom_site_aniso_U_13
_atom_site_aniso_U_12
Sb1 0.01777(18) 0.02756(19) 0.02681(19) 0.00225(14) -0.00153(14) 0.00491(14)
Sb2 0.02294(19) 0.02116(17) 0.02694(19) -0.00456(14) -0.00067(14) 0.00438(14)
Sb3 0.01870(18) 0.02683(19) 0.02522(18) 0.00562(14) -0.00073(14) 0.00267(14)
Sb4 0.02255(19) 0.02037(17) 0.01911(17) -0.00064(13) -0.00098(13) 0.00483(14)
Cu1 0.0264(4) 0.0347(4) 0.0235(3) -0.0090(3) -0.0028(3) 0.0112(3)
Cu2 0.0173(3) 0.0242(3) 0.0272(3) -0.0024(3) -0.0007(3) 0.0036(3)
Cu3 0.0197(3) 0.0348(4) 0.0173(3) -0.0012(3) -0.0008(2) 0.0090(3)
Cu4 0.0235(4) 0.0489(4) 0.0332(4) 0.0140(3) 0.0067(3) 0.0159(3)
Cu5 0.0229(3) 0.0216(3) 0.0199(3) 0.0005(2) -0.0018(3) 0.0015(3)
P1 0.0230(8) 0.0253(7) 0.0349(8) -0.0065(6) -0.0046(6) 0.0013(6)
P2 0.0244(7) 0.0237(7) 0.0224(7) 0.0001(5) 0.0042(5) 0.0063(6)
P3 0.0246(8) 0.0404(8) 0.0196(7) -0.0035(6) -0.0021(6) 0.0103(6)
P4 0.0214(7) 0.0338(8) 0.0230(7) -0.0022(6) -0.0006(5) 0.0126(6)
P5 0.0242(7) 0.0227(7) 0.0322(8) -0.0022(6) 0.0024(6) 0.0058(6)
P6 0.0247(8) 0.0251(7) 0.0278(7) 0.0031(6) -0.0065(6) 0.0006(6)
Li1 0.046(7) 0.054(7) 0.042(6) -0.004(5) -0.001(5) 0.025(5)
Li2 0.015(4) 0.025(4) 0.030(5) 0.004(4) 0.001(4) 0.003(3)
Li3 0.039(6) 0.040(6) 0.056(7) 0.012(5) -0.013(5) 0.006(5)
C1 0.029(4) 0.047(3) 0.076(4) 0.024(4) -0.006(3) 0.018(3)
C2 0.037(4) 0.061(4) 0.104(6) 0.038(4) -0.020(4) 0.006(4)
C3 0.055(5) 0.078(5) 0.141(7) 0.051(5) -0.038(5) 0.008(5)
C4 0.063(5) 0.070(4) 0.141(6) 0.053(5) -0.027(5) 0.018(4)
C5 0.059(5) 0.062(4) 0.130(6) 0.041(4) -0.019(4) 0.026(4)
C6 0.042(4) 0.048(4) 0.094(5) 0.024(4) 0.001(4) 0.021(3)
Cl1X 0.105(6) 0.094(5) 0.073(4) 0.020(4) -0.011(4) 0.071(4)
Cl1Y 0.097(4) 0.111(4) 0.078(3) 0.051(3) 0.008(3) 0.073(4)
Li4 0.035(6) 0.062(7) 0.033(5) -0.013(4) -0.008(4) 0.012(4)
C1A 0.036(5) 0.052(5) 0.087(5) 0.025(4) -0.011(5) 0.015(4)
C2A 0.044(5) 0.051(5) 0.096(6) 0.022(5) -0.013(5) 0.021(5)
C3A 0.059(6) 0.062(6) 0.127(6) 0.030(5) -0.024(6) 0.023(5)
C4A 0.062(6) 0.064(6) 0.127(7) 0.038(5) -0.032(6) 0.017(5)
C5A 0.061(6) 0.068(6) 0.120(6) 0.043(5) -0.023(6) 0.012(5)
C6A 0.043(6) 0.061(6) 0.091(6) 0.031(6) -0.014(5) 0.014(5)
Cl1A 0.211(11) 0.106(7) 0.144(9) 0.043(6) -0.042(9) 0.086(7)
C7 0.028(3) 0.024(3) 0.037(3) -0.005(2) 0.001(2) 0.008(2)
C8 0.028(3) 0.026(3) 0.062(4) 0.008(2) 0.002(3) 0.009(2)
C9 0.036(3) 0.032(3) 0.055(4) 0.005(2) -0.005(3) 0.015(2)
C10 0.045(3) 0.035(3) 0.039(3) 0.003(2) 0.010(3) 0.022(2)
C11 0.038(3) 0.052(4) 0.057(4) 0.019(3) 0.010(3) 0.014(3)
C12 0.036(3) 0.051(4) 0.053(4) 0.014(3) -0.003(3) 0.010(3)
C13 0.021(3) 0.036(3) 0.038(3) 0.010(2) -0.002(2) 0.006(2)
C14 0.036(3) 0.039(3) 0.036(3) 0.012(2) 0.000(2) 0.009(3)
C15 0.038(3) 0.054(3) 0.044(3) 0.018(3) -0.003(3) 0.019(3)
C16 0.040(3) 0.043(3) 0.059(4) 0.020(3) -0.002(3) 0.014(3)
C17 0.053(4) 0.031(3) 0.067(4) 0.008(3) -0.016(3) 0.009(3)
C18 0.036(3) 0.029(3) 0.057(4) 0.010(2) -0.017(3) 0.002(2)
C19 0.038(3) 0.023(2) 0.027(3) 0.003(2) -0.001(2) 0.011(2)
C20 0.045(3) 0.037(3) 0.040(3) 0.011(3) -0.017(3) -0.003(3)
C21 0.063(4) 0.047(3) 0.046(3) 0.014(3) -0.028(3) 0.000(3)
C22 0.066(4) 0.033(3) 0.034(3) 0.008(2) -0.008(3) 0.013(3)
C23 0.053(3) 0.029(3) 0.035(3) 0.012(2) 0.013(3) 0.015(2)
C24 0.040(3) 0.031(3) 0.037(3) 0.010(2) 0.008(2) 0.016(2)
C25 0.030(3) 0.029(3) 0.055(4) 0.003(3) -0.014(3) -0.005(2)
C26 0.024(3) 0.058(4) 0.068(4) 0.010(3) 0.004(3) 0.004(3)
C27 0.065(5) 0.027(3) 0.074(5) -0.002(3) -0.022(4) -0.007(3)
C28 0.028(4) 0.057(4) 0.069(4) 0.008(4) -0.021(3) -0.005(3)
C29 0.030(3) 0.033(3) 0.027(3) 0.004(2) 0.007(2) 0.010(2)
C30 0.038(3) 0.045(3) 0.032(3) -0.003(3) 0.007(3) 0.022(3)
C31 0.042(4) 0.039(3) 0.037(3) 0.009(3) 0.016(3) 0.010(3)
C32 0.027(3) 0.059(4) 0.041(4) 0.001(3) 0.009(3) 0.013(3)
C33 0.041(4) 0.063(4) 0.024(3) -0.001(3) -0.001(3) 0.018(3)
C34 0.049(4) 0.089(5) 0.027(3) 0.010(3) -0.006(3) 0.016(4)
C35 0.092(6) 0.096(5) 0.035(4) 0.000(4) 0.020(4) 0.051(5)
C36 0.042(4) 0.084(5) 0.030(3) 0.008(3) 0.006(3) 0.001(3)
C37 0.030(3) 0.045(3) 0.033(3) -0.006(3) -0.006(2) 0.022(3)
C38 0.048(4) 0.046(4) 0.068(5) -0.023(3) -0.019(3) 0.027(3)
C39 0.058(4) 0.082(5) 0.043(4) 0.003(3) 0.011(3) 0.053(4)
C40 0.042(4) 0.045(4) 0.043(3) -0.002(3) -0.014(3) 0.025(3)
C41 0.031(3) 0.035(3) 0.048(4) -0.011(3) 0.005(3) 0.009(2)
C42 0.038(3) 0.033(3) 0.039(3) -0.002(3) 0.007(3) 0.007(3)
C43 0.078(5) 0.057(4) 0.072(5) -0.024(3) -0.028(4) 0.048(4)
C44 0.042(4) 0.054(4) 0.097(6) -0.037(4) 0.028(4) 0.002(3)
C45 0.026(3) 0.026(3) 0.033(3) 0.003(2) -0.007(2) -0.004(2)
C46 0.040(4) 0.040(3) 0.039(3) -0.001(3) -0.018(3) 0.005(3)
C47 0.033(3) 0.031(3) 0.039(3) 0.002(2) -0.006(3) -0.008(3)
C48 0.038(4) 0.034(3) 0.050(4) -0.006(3) -0.005(3) 0.008(3)
C49 0.039(3) 0.057(3) 0.033(3) -0.018(3) -0.005(2) 0.023(3)
C50 0.066(5) 0.092(6) 0.037(4) -0.033(4) -0.011(3) 0.048(4)
C51 0.051(4) 0.060(4) 0.053(4) -0.001(3) 0.001(3) 0.028(3)
C52 0.053(5) 0.127(8) 0.078(6) -0.017(5) 0.027(4) 0.016(5)
C53 0.031(4) 0.074(5) 0.064(5) 0.039(4) 0.023(3) 0.015(3)
C54 0.069(5) 0.059(5) 0.044(4) 0.006(3) -0.026(4) -0.003(4)
C56 0.128(7) 0.042(4) 0.066(5) -0.004(4) 0.031(5) 0.037(5)
C57 0.056(4) 0.028(3) 0.020(3) -0.005(2) 0.002(3) 0.008(3)
C59 0.063(5) 0.064(5) 0.048(4) 0.001(3) 0.016(3) 0.032(4)
C58 0.081(6) 0.069(6) 0.099(7) 0.000(5) -0.012(5) 0.019(4)
C60 0.054(6) 0.116(7) 0.161(10) -0.014(8) -0.025(6) 0.027(6)
O3 0.029(2) 0.028(2) 0.031(2) 0.0067(16) -0.0091(17) 0.0007(16)
O4 0.030(2) 0.027(2) 0.026(2) 0.0017(16) -0.0032(16) 0.0008(16)
O5 0.026(2) 0.034(2) 0.031(2) 0.0039(17) -0.0041(17) 0.0031(17)
O6 0.0190(19) 0.041(2) 0.031(2) 0.0116(17) 0.0023(16) 0.0090(16)
O7 0.0178(18) 0.0242(18) 0.0244(18) 0.0025(14) -0.0003(14) 0.0063(14)
O8 0.026(2) 0.038(2) 0.0198(18) -0.0009(16) 0.0002(15) 0.0112(17)
O9 0.029(2) 0.038(2) 0.025(2) -0.0084(16) -0.0052(16) 0.0126(17)
O10 0.042(2) 0.062(3) 0.028(2) -0.0141(19) -0.0061(18) 0.031(2)
O11 0.034(2) 0.063(3) 0.034(2) -0.019(2) -0.0113(18) 0.019(2)
O12 0.025(2) 0.0241(18) 0.0229(19) -0.0011(14) 0.0013(15) 0.0063(15)
O13 0.0209(19) 0.0198(18) 0.029(2) 0.0014(15) 0.0053(15) -0.0002(14)
O14 0.0167(19) 0.0263(19) 0.039(2) -0.0046(16) -0.0022(16) 0.0005(15)
O15 0.022(2) 0.0259(19) 0.037(2) -0.0044(16) -0.0027(16) 0.0010(15)
O16 0.023(2) 0.0243(18) 0.0255(19) -0.0022(15) 0.0011(15) 0.0051(15)
O17 0.033(2) 0.0281(19) 0.029(2) -0.0077(16) -0.0033(16) 0.0127(16)
O18 0.0203(19) 0.0275(19) 0.033(2) 0.0015(16) -0.0007(15) 0.0062(15)
O19 0.0208(19) 0.0249(18) 0.0190(17) 0.0019(14) -0.0007(14) 0.0063(15)
O20 0.030(2) 0.0222(18) 0.029(2) -0.0001(15) -0.0003(16) 0.0062(16)
O21 0.030(2) 0.0253(19) 0.026(2) -0.0002(15) 0.0049(16) 0.0048(16)
O22 0.023(2) 0.0255(19) 0.038(2) -0.0009(16) 0.0028(16) 0.0082(16)
O23 0.0194(19) 0.034(2) 0.0241(19) 0.0055(16) 0.0014(15) 0.0030(16)
O24 0.022(2) 0.035(2) 0.027(2) 0.0046(16) 0.0021(15) 0.0111(16)
O25 0.0206(19) 0.0256(19) 0.0250(19) 0.0025(15) -0.0013(15) 0.0058(15)
O26 0.023(2) 0.042(2) 0.026(2) -0.0023(17) -0.0019(16) 0.0133(17)
O27 0.0200(19) 0.0230(18) 0.0261(19) -0.0025(15) -0.0034(15) 0.0044(15)
O28 0.030(2) 0.0222(18) 0.0223(18) -0.0006(14) -0.0023(15) 0.0045(15)
O29 0.026(2) 0.0244(18) 0.0247(19) 0.0015(15) 0.0024(15) 0.0078(15)
O30 0.025(2) 0.038(2) 0.0219(19) -0.0015(16) -0.0058(15) 0.0114(17)
O31 0.038(2) 0.036(2) 0.036(2) -0.0107(17) -0.0038(18) 0.0069(18)
O32 0.036(3) 0.068(3) 0.050(3) 0.007(2) 0.007(2) 0.021(2)
O33 0.038(2) 0.066(3) 0.046(3) 0.008(2) 0.010(2) 0.025(2)
O34 0.0204(18) 0.0181(17) 0.0196(17) -0.0001(14) 0.0000(14) 0.0020(14)
O35 0.030(4) 0.073(4) 0.057(7) 0.021(6) 0.005(5) 0.020(3)
C55 0.024(5) 0.051(5) 0.061(6) 0.020(4) -0.006(4) 0.009(4)
O35A 0.030(4) 0.074(4) 0.056(7) 0.021(6) 0.005(5) 0.020(3)
C55A 0.033(9) 0.067(11) 0.064(12) 0.017(11) 0.015(10) 0.009(9)
O36 0.048(3) 0.068(3) 0.041(3) -0.008(2) 0.005(2) 0.031(2)
O37 0.059(3) 0.047(3) 0.031(2) 0.0057(19) -0.016(2) 0.018(2)
O38 0.045(3) 0.051(3) 0.070(3) -0.017(2) -0.020(2) 0.020(2)
O39 0.055(4) 0.140(6) 0.159(7) -0.039(6) -0.012(5) 0.025(4)
Cl2 0.0705(12) 0.0608(11) 0.0483(10) 0.0213(8) 0.0253(9) 0.0445(10)
Cl3 0.1098(19) 0.0564(12) 0.0896(16) 0.0247(11) -0.0203(14) 0.0395(12)
Cl4 0.1050(17) 0.0595(12) 0.0446(10) 0.0254(9) -0.0197(11) 0.0133(11)
C62 0.033(5) 0.043(5) 0.067(6) 0.013(4) 0.012(4) 0.017(4)
C62A 0.029(11) 0.019(10) 0.046(11) 0.000(8) -0.014(8) 0.012(8)
O40 0.17(3) 0.071(13) 0.044(11) -0.009(10) 0.018(13) 0.048(14)
C61 0.16(4) 0.11(3) 0.053(19) -0.027(19) -0.03(2) 0.12(3)
O41 0.086(12) 0.114(13) 0.088(12) 0.007(10) 0.021(9) 0.040(10)

loop_
_atom_type_symbol
_atom_type_description
_atom_type_scat_dispersion_real
_atom_type_scat_dispersion_imag
_atom_type_scat_source
C C 0.0033 0.0016 'International Tables Vol C Tables 4.2.6.8 and 6.1.1.4'
H H 0.0000 0.0000 'International Tables Vol C Tables 4.2.6.8 and 6.1.1.4'
O O 0.0106 0.0060 'International Tables Vol C Tables 4.2.6.8 and 6.1.1.4'
P P 0.1023 0.0942 'International Tables Vol C Tables 4.2.6.8 and 6.1.1.4'
Cl Cl 0.1484 0.1585 'International Tables Vol C Tables 4.2.6.8 and 6.1.1.4'
Cu Cu 0.3201 1.2651 'International Tables Vol C Tables 4.2.6.8 and 6.1.1.4'
Sb Sb -0.5866 1.5461 'International Tables Vol C Tables 4.2.6.8 and 6.1.1.4'
Li Li -0.0003 0.0001 'International Tables Vol C Tables 4.2.6.8 and 6.1.1.4'

loop_
_geom_angle_atom_site_label_1
_geom_angle_atom_site_label_2
_geom_angle_atom_site_label_3
_geom_angle
O19 Sb1 O23 96.45(15)
O19 Sb1 O30 87.86(14)
O23 Sb1 O30 89.43(15)
O19 Sb1 O22 87.82(14)
O23 Sb1 O22 94.47(15)
O30 Sb1 O22 174.48(15)
O19 Sb1 O18 76.67(14)
O23 Sb1 O18 171.99(15)
O30 Sb1 O18 86.25(15)
O22 Sb1 O18 89.41(14)
O19 Sb1 C1 168.9(2)
O23 Sb1 C1 94.7(2)
O30 Sb1 C1 92.6(2)
O22 Sb1 C1 90.9(2)
O18 Sb1 C1 92.3(2)
O19 Sb1 C1A 170.0(5)
O23 Sb1 C1A 93.5(5)
O30 Sb1 C1A 91.3(5)
O22 Sb1 C1A 92.4(5)
O18 Sb1 C1A 93.4(5)
C1 Sb1 C1A 1.8(6)
O19 Sb1 Cu2 38.12(10)
O23 Sb1 Cu2 132.25(11)
O30 Sb1 Cu2 77.90(11)
O22 Sb1 Cu2 96.59(10)
O18 Sb1 Cu2 40.09(10)
C1 Sb1 Cu2 131.28(19)
C1A Sb1 Cu2 132.1(5)
O19 Sb1 Li2 32.33(18)
O23 Sb1 Li2 99.03(18)
O30 Sb1 Li2 120.00(18)
O22 Sb1 Li2 55.52(18)
O18 Sb1 Li2 77.42(17)
C1 Sb1 Li2 144.4(3)
C1A Sb1 Li2 146.1(5)
Cu2 Sb1 Li2 53.05(14)
O27 Sb2 O16 90.36(14)
O27 Sb2 O13 91.11(14)
O16 Sb2 O13 98.14(14)
O27 Sb2 O15 174.01(15)
O16 Sb2 O15 88.67(15)
O13 Sb2 O15 83.18(14)
O27 Sb2 O17 94.96(14)
O16 Sb2 O17 77.04(14)
O13 Sb2 O17 172.25(15)
O15 Sb2 O17 90.59(15)
O27 Sb2 C7 89.98(18)
O16 Sb2 C7 173.44(18)
O13 Sb2 C7 88.40(18)
O15 Sb2 C7 91.66(18)
O17 Sb2 C7 96.40(18)
O27 Sb2 Cu1 102.76(10)
O16 Sb2 Cu1 39.00(10)
O13 Sb2 Cu1 133.70(10)
O15 Sb2 Cu1 80.11(11)
O17 Sb2 Cu1 39.95(10)
C7 Sb2 Cu1 134.69(15)
O7 Sb3 O23 91.98(15)
O7 Sb3 O20 96.96(14)
O23 Sb3 O20 91.54(15)
O7 Sb3 O3 87.63(14)
O23 Sb3 O3 174.66(16)
O20 Sb3 O3 83.22(15)
O7 Sb3 O6 77.57(14)
O23 Sb3 O6 96.45(15)
O20 Sb3 O6 170.43(15)
O3 Sb3 O6 88.67(16)
O7 Sb3 C13 173.09(18)
O23 Sb3 C13 91.85(18)
O20 Sb3 C13 88.69(19)
O3 Sb3 C13 89.10(18)
O6 Sb3 C13 96.28(19)
O7 Sb3 Cu4 39.39(10)
O23 Sb3 Cu4 106.06(11)
O20 Sb3 Cu4 131.64(10)
O3 Sb3 Cu4 76.90(11)
O6 Sb3 Cu4 40.64(10)
C13 Sb3 Cu4 133.80(16)
O27 Sb4 O34 96.69(14)
O27 Sb4 O25 89.95(14)
O34 Sb4 O25 87.84(14)
O27 Sb4 O12 94.71(14)
O34 Sb4 O12 87.98(14)
O25 Sb4 O12 174.07(13)
O27 Sb4 C19 96.50(18)
O34 Sb4 C19 166.81(17)
O25 Sb4 C19 92.07(19)
O12 Sb4 C19 91.03(19)
O27 Sb4 O28 171.52(14)
O34 Sb4 O28 76.57(13)
O25 Sb4 O28 84.70(14)
O12 Sb4 O28 90.24(14)
C19 Sb4 O28 90.28(17)
O27 Sb4 Cu5 132.14(10)
O34 Sb4 Cu5 37.32(9)
O25 Sb4 Cu5 78.70(10)
O12 Sb4 Cu5 95.44(10)
C19 Sb4 Cu5 129.88(14)
O28 Sb4 Cu5 40.22(9)
O27 Sb4 Li2 98.05(18)
O34 Sb4 Li2 31.99(18)
O25 Sb4 Li2 119.74(18)
O12 Sb4 Li2 55.99(18)
C19 Sb4 Li2 144.8(2)
O28 Sb4 Li2 79.03(17)
Cu5 Sb4 Li2 52.46(14)
O10 Cu1 O16 163.97(16)
O10 Cu1 O17 92.53(17)
O16 Cu1 O17 79.29(15)
O10 Cu1 O9 92.62(16)
O16 Cu1 O9 95.48(15)
O17 Cu1 O9 174.77(15)
O10 Cu1 O31 104.77(16)
O16 Cu1 O31 90.03(14)
O17 Cu1 O31 97.24(15)
O9 Cu1 O31 82.34(15)
O10 Cu1 Li4 83.6(3)
O16 Cu1 Li4 111.8(3)
O17 Cu1 Li4 136.0(3)
O9 Cu1 Li4 45.7(3)
O31 Cu1 Li4 43.1(3)
O10 Cu1 Sb2 134.64(13)
O16 Cu1 Sb2 39.18(10)
O17 Cu1 Sb2 42.11(11)
O9 Cu1 Sb2 132.75(11)
O31 Cu1 Sb2 84.83(10)
Li4 Cu1 Sb2 125.5(2)
O14 Cu2 O16 94.18(15)
O14 Cu2 O19 175.15(15)
O16 Cu2 O19 88.23(14)
O14 Cu2 O18 98.68(15)
O16 Cu2 O18 158.64(15)
O19 Cu2 O18 77.80(14)
O14 Cu2 O29 100.67(14)
O16 Cu2 O29 96.00(13)
O19 Cu2 O29 83.23(13)
O18 Cu2 O29 98.28(14)
O14 Cu2 Li2 140.6(2)
O16 Cu2 Li2 90.4(2)
O19 Cu2 Li2 43.38(19)
O18 Cu2 Li2 90.4(2)
O29 Cu2 Li2 39.98(19)
O14 Cu2 Sb1 138.36(12)
O16 Cu2 Sb1 119.92(10)
O19 Cu2 Sb1 37.37(10)
O18 Cu2 Sb1 41.99(10)
O29 Cu2 Sb1 98.79(8)
Li2 Cu2 Sb1 67.52(17)
O19 Cu3 O34 84.73(14)
O19 Cu3 O26 175.35(15)
O34 Cu3 O26 94.17(15)
O19 Cu3 O8 93.52(15)
O34 Cu3 O8 174.93(14)
O26 Cu3 O8 87.95(15)
O19 Cu3 Li1 136.7(2)
O34 Cu3 Li1 137.7(3)
O26 Cu3 Li1 45.4(3)
O8 Cu3 Li1 43.4(3)
O19 Cu3 Li2 42.3(2)
O34 Cu3 Li2 42.4(2)
O26 Cu3 Li2 136.5(2)
O8 Cu3 Li2 135.6(2)
Li1 Cu3 Li2 172.9(3)
O32 Cu4 O7 169.70(17)
O32 Cu4 O6 92.10(18)
O7 Cu4 O6 78.93(14)
O32 Cu4 O24 92.32(17)
O7 Cu4 O24 96.32(14)
O6 Cu4 O24 174.24(15)
O32 Cu4 O5 95.74(17)
O7 Cu4 O5 91.19(14)
O6 Cu4 O5 102.47(15)
O24 Cu4 O5 80.76(14)
O32 Cu4 Li3 90.6(3)
O7 Cu4 Li3 99.6(3)
O6 Cu4 Li3 142.4(2)
O24 Cu4 Li3 41.2(2)
O5 Cu4 Li3 40.0(2)
O32 Cu4 Sb3 133.09(14)
O7 Cu4 Sb3 39.42(10)
O6 Cu4 Sb3 42.03(11)
O24 Cu4 Sb3 134.19(11)
O5 Cu4 Sb3 87.76(10)
Li3 Cu4 Sb3 118.8(2)
O4 Cu5 O34 174.78(15)
O4 Cu5 O7 94.48(15)
O34 Cu5 O7 88.51(14)
O4 Cu5 O28 96.84(14)
O34 Cu5 O28 78.78(14)
O7 Cu5 O28 154.91(15)
O4 Cu5 O21 99.33(15)
O34 Cu5 O21 84.39(13)
O7 Cu5 O21 99.00(13)
O28 Cu5 O21 101.15(14)
O4 Cu5 Li2 140.1(2)
O34 Cu5 Li2 43.8(2)
O7 Cu5 Li2 91.9(2)
O28 Cu5 Li2 93.6(2)
O21 Cu5 Li2 40.81(19)
O4 Cu5 Sb4 138.28(11)
O34 Cu5 Sb4 36.84(10)
O7 Cu5 Sb4 118.71(10)
O28 Cu5 Sb4 42.94(9)
O21 Cu5 Sb4 99.49(9)
Li2 Cu5 Sb4 67.85(17)
O31 P1 O14 113.9(2)
O31 P1 O15 108.6(2)
O14 P1 O15 112.1(2)
O31 P1 C25 111.1(3)
O14 P1 C25 106.6(3)
O15 P1 C25 104.1(3)
O29 P2 O13 112.1(2)
O29 P2 O12 112.0(2)
O13 P2 O12 109.1(2)
O29 P2 C29 110.0(2)
O13 P2 C29 107.4(2)
O12 P2 C29 106.0(2)
O29 P2 Li2 38.9(2)
O13 P2 Li2 122.2(2)
O12 P2 Li2 73.5(2)
C29 P2 Li2 128.0(3)
O9 P3 O8 109.5(2)
O9 P3 O30 109.4(2)
O8 P3 O30 113.7(2)
O9 P3 C33 111.8(3)
O8 P3 C33 110.4(3)
O30 P3 C33 101.8(3)
O24 P4 O26 109.9(2)
O24 P4 O25 109.4(2)
O26 P4 O25 114.0(2)
O24 P4 C37 110.8(2)
O26 P4 C37 109.7(2)
O25 P4 C37 102.9(2)
O21 P5 O20 112.3(2)
O21 P5 O22 111.3(2)
O20 P5 O22 109.2(2)
O21 P5 C41 112.3(3)
O20 P5 C41 105.3(2)
O22 P5 C41 106.1(3)
O21 P5 Li2 39.5(2)
O20 P5 Li2 121.3(2)
O22 P5 Li2 72.3(2)
C41 P5 Li2 131.4(3)
O5 P6 O4 113.1(2)
O5 P6 O3 109.5(2)
O4 P6 O3 112.0(2)
O5 P6 C45 111.7(3)
O4 P6 C45 106.6(2)
O3 P6 C45 103.6(2)
O5 P6 Li3 32.6(3)
O4 P6 Li3 82.3(3)
O3 P6 Li3 134.8(3)
C45 P6 Li3 113.2(3)
O33 Li1 O8 122.7(6)
O33 Li1 O36 106.2(6)
O8 Li1 O36 113.7(6)
O33 Li1 O26 115.3(6)
O8 Li1 O26 88.9(5)
O36 Li1 O26 108.9(6)
O33 Li1 Cu3 126.0(5)
O8 Li1 Cu3 45.0(3)
O36 Li1 Cu3 127.3(5)
O26 Li1 Cu3 44.7(2)
O29 Li2 O21 131.1(5)
O29 Li2 O19 99.7(4)
O21 Li2 O19 117.8(4)
O29 Li2 O34 117.7(5)
O21 Li2 O34 98.2(4)
O19 Li2 O34 82.7(4)
O29 Li2 P2 30.77(18)
O21 Li2 P2 125.5(4)
O19 Li2 P2 116.4(4)
O34 Li2 P2 92.9(3)
O29 Li2 P5 127.3(4)
O21 Li2 P5 30.69(18)
O19 Li2 P5 93.1(3)
O34 Li2 P5 114.6(4)
P2 Li2 P5 142.5(3)
O29 Li2 Cu5 150.8(4)
O21 Li2 Cu5 55.2(2)
O19 Li2 Cu5 98.7(3)
O34 Li2 Cu5 43.25(19)
P2 Li2 Cu5 120.0(3)
P5 Li2 Cu5 73.8(2)
O29 Li2 Cu2 56.6(2)
O21 Li2 Cu2 151.4(4)
O19 Li2 Cu2 43.31(19)
O34 Li2 Cu2 99.3(3)
P2 Li2 Cu2 75.9(2)
P5 Li2 Cu2 120.7(3)
Cu5 Li2 Cu2 135.3(3)
O29 Li2 Cu3 115.1(4)
O21 Li2 Cu3 113.8(4)
O19 Li2 Cu3 41.08(19)
O34 Li2 Cu3 41.63(19)
P2 Li2 Cu3 109.5(3)
P5 Li2 Cu3 108.0(3)
Cu5 Li2 Cu3 67.47(19)
Cu2 Li2 Cu3 67.81(19)
O29 Li2 Sb1 105.0(4)
O21 Li2 Sb1 93.8(3)
O19 Li2 Sb1 31.68(18)
O34 Li2 Sb1 107.0(3)
P2 Li2 Sb1 133.0(3)
P5 Li2 Sb1 64.71(18)
Cu5 Li2 Sb1 102.6(2)
Cu2 Li2 Sb1 59.43(16)
Cu3 Li2 Sb1 67.80(18)
O29 Li2 Sb4 93.3(3)
O21 Li2 Sb4 103.9(3)
O19 Li2 Sb4 106.4(3)
O34 Li2 Sb4 31.24(18)
P2 Li2 Sb4 64.35(18)
P5 Li2 Sb4 131.4(3)
Cu5 Li2 Sb4 59.68(16)
Cu2 Li2 Sb4 102.9(3)
Cu3 Li2 Sb4 67.93(18)
Sb1 Li2 Sb4 135.7(3)
O35 Li3 O5 111.7(6)
O35 Li3 O37 103.8(6)
O5 Li3 O37 124.3(7)
O35 Li3 O24 119.2(7)
O5 Li3 O24 94.0(5)
O37 Li3 O24 104.7(5)
O35 Li3 O35A 20.2(5)
O5 Li3 O35A 100.3(7)
O37 Li3 O35A 123.3(7)
O24 Li3 O35A 105.2(8)
O35 Li3 Cu4 123.4(6)
O5 Li3 Cu4 53.0(3)
O37 Li3 Cu4 130.6(5)
O24 Li3 Cu4 41.5(2)
O35A Li3 Cu4 103.2(7)
O35 Li3 P6 128.2(6)
O5 Li3 P6 25.3(2)
O37 Li3 P6 99.3(5)
O24 Li3 P6 98.2(4)
O35A Li3 P6 122.4(7)
Cu4 Li3 P6 64.1(2)
C2 C1 C6 120.0
C2 C1 Sb1 120.8(4)
C6 C1 Sb1 119.2(4)
C3 C2 C1 120.0
C3 C2 H2 120.0
C1 C2 H2 120.0
C4 C3 C2 120.0
C4 C3 H3 120.0
C2 C3 H3 120.0
C3 C4 C5 120.0
C3 C4 Cl1Y 129.1(5)
C5 C4 Cl1Y 108.6(5)
C3 C4 Cl1X 103.6(5)
C5 C4 Cl1X 132.7(5)
Cl1Y C4 Cl1X 42.4(3)
C6 C5 C4 120.0
C6 C5 H5 120.0
C4 C5 H5 120.0
C5 C6 C1 120.0
C5 C6 H6 120.0
C1 C6 H6 120.0
Cl1Y Cl1X C4 65.1(4)
Cl1X Cl1Y C4 72.5(5)
O38 Li4 O31 120.3(6)
O38 Li4 O11 122.6(6)
O31 Li4 O11 100.3(6)
O38 Li4 O9 114.3(6)
O31 Li4 O9 96.4(5)
O11 Li4 O9 97.9(5)
O38 Li4 Cu1 154.7(6)
O31 Li4 Cu1 58.5(3)
O11 Li4 Cu1 80.2(4)
O9 Li4 Cu1 46.1(2)
C2A C1A C6A 120.0
C2A C1A Sb1 118.5(9)
C6A C1A Sb1 119.8(9)
C3A C2A C1A 120.0
C3A C2A H2A 120.0
C1A C2A H2A 120.0
C2A C3A C4A 120.0
C2A C3A H3A 120.0
C4A C3A H3A 120.0
C3A C4A C5A 120.0
C3A C4A Cl1A 127.3(13)
C5A C4A Cl1A 112.6(13)
C6A C5A C4A 120.0
C6A C5A H5A 120.0
C4A C5A H5A 120.0
C5A C6A C1A 120.0
C5A C6A H6A 120.0
C1A C6A H6A 120.0
C12 C7 C8 119.7(6)
C12 C7 Sb2 121.5(5)
C8 C7 Sb2 118.1(4)
C9 C8 C7 120.3(6)
C9 C8 H8 119.9
C7 C8 H8 119.9
C8 C9 C10 119.7(6)
C8 C9 H9 120.1
C10 C9 H9 120.1
C11 C10 C9 120.5(6)
C11 C10 Cl2 120.3(5)
C9 C10 Cl2 119.2(5)
C10 C11 C12 119.5(6)
C10 C11 H11 120.3
C12 C11 H11 120.3
C7 C12 C11 120.3(6)
C7 C12 H12 119.9
C11 C12 H12 119.9
C18 C13 C14 118.7(5)
C18 C13 Sb3 120.9(4)
C14 C13 Sb3 120.1(4)
C15 C14 C13 120.0(6)
C15 C14 H14 120.0
C13 C14 H14 120.0
C16 C15 C14 120.0(6)
C16 C15 H15 120.0
C14 C15 H15 120.0
C15 C16 C17 120.4(6)
C15 C16 Cl3 120.3(5)
C17 C16 Cl3 119.3(5)
C18 C17 C16 119.5(6)
C18 C17 H17 120.3
C16 C17 H17 120.3
C17 C18 C13 121.4(6)
C17 C18 H18 119.3
C13 C18 H18 119.3
C24 C19 C20 118.7(5)
C24 C19 Sb4 120.3(4)
C20 C19 Sb4 121.0(4)
C21 C20 C19 120.7(6)
C21 C20 H20 119.7
C19 C20 H20 119.7
C20 C21 C22 119.5(7)
C20 C21 H21 120.3
C22 C21 H21 120.3
C23 C22 C21 121.4(6)
C23 C22 Cl4 119.6(5)
C21 C22 Cl4 119.0(5)
C22 C23 C24 119.3(6)
C22 C23 H23 120.4
C24 C23 H23 120.4
C19 C24 C23 120.5(6)
C19 C24 H24 119.8
C23 C24 H24 119.8
C28 C25 C27 109.7(5)
C28 C25 C26 110.4(6)
C27 C25 C26 110.1(6)
C28 C25 P1 108.6(4)
C27 C25 P1 110.0(5)
C26 C25 P1 108.1(4)
C25 C26 H26A 109.5
C25 C26 H26B 109.5
H26A C26 H26B 109.5
C25 C26 H26C 109.5
H26A C26 H26C 109.5
H26B C26 H26C 109.5
C25 C27 H27A 109.5
C25 C27 H27B 109.5
H27A C27 H27B 109.5
C25 C27 H27C 109.5
H27A C27 H27C 109.5
H27B C27 H27C 109.5
C25 C28 H28A 109.5
C25 C28 H28B 109.5
H28A C28 H28B 109.5
C25 C28 H28C 109.5
H28A C28 H28C 109.5
H28B C28 H28C 109.5
C32 C29 C30 111.1(5)
C32 C29 C31 110.1(5)
C30 C29 C31 109.7(5)
C32 C29 P2 108.4(4)
C30 C29 P2 107.4(4)
C31 C29 P2 110.1(4)
C29 C30 H30A 109.5
C29 C30 H30B 109.5
H30A C30 H30B 109.5
C29 C30 H30C 109.5
H30A C30 H30C 109.5
H30B C30 H30C 109.5
C29 C31 H31A 109.5
C29 C31 H31B 109.5
H31A C31 H31B 109.5
C29 C31 H31C 109.5
H31A C31 H31C 109.5
H31B C31 H31C 109.5
C29 C32 H32A 109.5
C29 C32 H32B 109.5
H32A C32 H32B 109.5
C29 C32 H32C 109.5
H32A C32 H32C 109.5
H32B C32 H32C 109.5
C35 C33 C36 110.2(6)
C35 C33 C34 108.4(6)
C36 C33 C34 110.3(6)
C35 C33 P3 110.7(5)
C36 C33 P3 108.7(4)
C34 C33 P3 108.5(5)
C33 C34 H34A 109.5
C33 C34 H34B 109.5
H34A C34 H34B 109.5
C33 C34 H34C 109.5
H34A C34 H34C 109.5
H34B C34 H34C 109.5
C33 C35 H35A 109.5
C33 C35 H35B 109.5
H35A C35 H35B 109.5
C33 C35 H35C 109.5
H35A C35 H35C 109.5
H35B C35 H35C 109.5
C33 C36 H36A 109.5
C33 C36 H36B 109.5
H36A C36 H36B 109.5
C33 C36 H36C 109.5
H36A C36 H36C 109.5
H36B C36 H36C 109.5
C39 C37 C38 111.2(5)
C39 C37 C40 108.4(5)
C38 C37 C40 109.8(5)
C39 C37 P4 110.3(4)
C38 C37 P4 108.2(4)
C40 C37 P4 108.9(4)
C37 C38 H38A 109.5
C37 C38 H38B 109.5
H38A C38 H38B 109.5
C37 C38 H38C 109.5
H38A C38 H38C 109.5
H38B C38 H38C 109.5
C37 C39 H39A 109.5
C37 C39 H39B 109.5
H39A C39 H39B 109.5
C37 C39 H39C 109.5
H39A C39 H39C 109.5
H39B C39 H39C 109.5
C37 C40 H40A 109.5
C37 C40 H40B 109.5
H40A C40 H40B 109.5
C37 C40 H40C 109.5
H40A C40 H40C 109.5
H40B C40 H40C 109.5
C43 C41 C44 112.5(6)
C43 C41 C42 109.4(5)
C44 C41 C42 109.6(6)
C43 C41 P5 109.9(5)
C44 C41 P5 107.9(4)
C42 C41 P5 107.5(4)
C41 C42 H42A 109.5
C41 C42 H42B 109.5
H42A C42 H42B 109.5
C41 C42 H42C 109.5
H42A C42 H42C 109.5
H42B C42 H42C 109.5
C41 C43 H43A 109.5
C41 C43 H43B 109.5
H43A C43 H43B 109.5
C41 C43 H43C 109.5
H43A C43 H43C 109.5
H43B C43 H43C 109.5
C41 C44 H44A 109.5
C41 C44 H44B 109.5
H44A C44 H44B 109.5
C41 C44 H44C 109.5
H44A C44 H44C 109.5
H44B C44 H44C 109.5
C46 C45 C48 110.1(5)
C46 C45 C47 109.3(5)
C48 C45 C47 110.3(5)
C46 C45 P6 108.7(4)
C48 C45 P6 109.3(4)
C47 C45 P6 109.2(4)
C45 C46 H46A 109.5
C45 C46 H46B 109.5
H46A C46 H46B 109.5
C45 C46 H46C 109.5
H46A C46 H46C 109.5
H46B C46 H46C 109.5
C45 C47 H47A 109.5
C45 C47 H47B 109.5
H47A C47 H47B 109.5
C45 C47 H47C 109.5
H47A C47 H47C 109.5
H47B C47 H47C 109.5
C45 C48 H48A 109.5
C45 C48 H48B 109.5
H48A C48 H48B 109.5
C45 C48 H48C 109.5
H48A C48 H48C 109.5
H48B C48 H48C 109.5
O11 C49 O10 124.9(5)
O11 C49 C50 119.3(5)
O10 C49 C50 115.8(5)
C49 C50 H50A 109.5
C49 C50 H50B 109.5
H50A C50 H50B 109.5
C49 C50 H50C 109.5
H50A C50 H50C 109.5
H50B C50 H50C 109.5
O33 C51 O32 127.8(7)
O33 C51 C52 117.3(7)
O32 C51 C52 114.8(7)
C51 C52 H52A 109.5
C51 C52 H52B 109.5
H52A C52 H52B 109.5
C51 C52 H52C 109.5
H52A C52 H52C 109.5
H52B C52 H52C 109.5
O6 C53 H53A 109.5
O6 C53 H53B 109.5
H53A C53 H53B 109.5
O6 C53 H53C 109.5
H53A C53 H53C 109.5
H53B C53 H53C 109.5
O37 C54 H54A 109.5
O37 C54 H54B 109.5
H54A C54 H54B 109.5
O37 C54 H54C 109.5
H54A C54 H54C 109.5
H54B C54 H54C 109.5
O17 C56 H56A 109.5
O17 C56 H56B 109.5
H56A C56 H56B 109.5
O17 C56 H56C 109.5
H56A C56 H56C 109.5
H56B C56 H56C 109.5
O28 C57 H57A 109.5
O28 C57 H57B 109.5
H57A C57 H57B 109.5
O28 C57 H57C 109.5
H57A C57 H57C 109.5
H57B C57 H57C 109.5
O36 C59 H59A 109.5
O36 C59 H59B 109.5
H59A C59 H59B 109.5
O36 C59 H59C 109.5
H59A C59 H59C 109.5
H59B C59 H59C 109.5
O38 C58 H58A 109.5
O38 C58 H58B 109.5
H58A C58 H58B 109.5
O38 C58 H58C 109.5
H58A C58 H58C 109.5
H58B C58 H58C 109.5
O39 C60 H60A 109.5
O39 C60 H60B 109.5
H60A C60 H60B 109.5
O39 C60 H60C 109.5
H60A C60 H60C 109.5
H60B C60 H60C 109.5
P6 O3 Sb3 126.3(2)
P6 O4 Cu5 121.4(2)
P6 O5 Li3 122.0(4)
P6 O5 Cu4 106.93(19)
Li3 O5 Cu4 86.9(4)
C53 O6 Cu4 122.2(4)
C53 O6 Sb3 122.1(4)
Cu4 O6 Sb3 97.33(15)
Cu5 O7 Cu4 116.96(17)
Cu5 O7 Sb3 124.02(18)
Cu4 O7 Sb3 101.19(15)
P3 O8 Li1 139.4(4)
P3 O8 Cu3 124.3(2)
Li1 O8 Cu3 91.6(4)
P3 O9 Li4 146.3(4)
P3 O9 Cu1 124.7(2)
Li4 O9 Cu1 88.2(4)
C49 O10 Cu1 122.0(4)
C49 O11 Li4 126.6(5)
P2 O12 Sb4 129.6(2)
P2 O13 Sb2 129.8(2)
P1 O14 Cu2 122.0(2)
P1 O15 Sb2 125.1(2)
Cu2 O16 Cu1 116.02(18)
Cu2 O16 Sb2 125.43(18)
Cu1 O16 Sb2 101.82(16)
C56 O17 Cu1 123.5(4)
C56 O17 Sb2 123.6(4)
Cu1 O17 Sb2 97.94(16)
C62 O18 C62A 78.8(10)
C62 O18 Cu2 119.1(4)
C62A O18 Cu2 118.0(8)
C62 O18 Sb1 124.0(4)
C62A O18 Sb1 120.6(9)
Cu2 O18 Sb1 97.92(15)
Cu3 O19 Sb1 129.16(18)
Cu3 O19 Cu2 111.67(16)
Sb1 O19 Cu2 104.51(16)
Cu3 O19 Li2 96.6(3)
Sb1 O19 Li2 116.0(3)
Cu2 O19 Li2 93.3(3)
P5 O20 Sb3 131.3(2)
P5 O21 Li2 109.9(3)
P5 O21 Cu5 120.6(2)
Li2 O21 Cu5 84.0(3)
P5 O22 Sb1 130.6(2)
Sb1 O23 Sb3 136.94(19)
P4 O24 Li3 137.4(4)
P4 O24 Cu4 123.1(2)
Li3 O24 Cu4 97.3(3)
P4 O25 Sb4 131.6(2)
P4 O26 Cu3 125.3(2)
P4 O26 Li1 130.8(4)
Cu3 O26 Li1 89.9(3)
Sb4 O27 Sb2 137.88(19)
C57 O28 Cu5 118.4(3)
C57 O28 Sb4 121.3(3)
Cu5 O28 Sb4 96.85(14)
P2 O29 Li2 110.3(3)
P2 O29 Cu2 122.62(19)
Li2 O29 Cu2 83.4(3)
P3 O30 Sb1 130.6(2)
P1 O31 Li4 137.1(4)
P1 O31 Cu1 109.0(2)
Li4 O31 Cu1 78.5(3)
C51 O32 Cu4 111.5(5)
C51 O33 Li1 147.6(6)
Sb4 O34 Cu3 129.22(17)
Sb4 O34 Cu5 105.84(15)
Cu3 O34 Cu5 110.29(15)
Sb4 O34 Li2 116.8(3)
Cu3 O34 Li2 95.9(3)
Cu5 O34 Li2 92.9(3)
C55 O35 Li3 129.6(8)
C55A O35A Li3 54(2)
O35A C55A H55D 109.5
O35A C55A H55E 109.5
H55D C55A H55E 109.5
O35A C55A H55F 109.5
H55D C55A H55F 109.5
H55E C55A H55F 109.5
C59 O36 Li1 123.3(6)
C54 O37 Li3 130.1(5)
C58 O38 Li4 112.2(6)
C60 O39 H39 109.5
O18 C62 H62A 109.5
O18 C62 H62B 109.5
O18 C62 H62C 109.5
O18 C62A H62D 109.5
O18 C62A H62E 109.5
H62D C62A H62E 109.5
O18 C62A H62F 109.5
H62D C62A H62F 109.5
H62E C62A H62F 109.5
C61 O40 H40 109.5
O40 C61 H61A 109.5
O40 C61 H61B 109.5
H61A C61 H61B 109.5
O40 C61 H61C 109.5
H61A C61 H61C 109.5
H61B C61 H61C 109.5

loop_
_geom_bond_atom_site_label_1
_geom_bond_atom_site_label_2
_geom_bond_distance
Sb1 O19 1.931(3)
Sb1 O23 1.936(3)
Sb1 O30 2.014(4)
Sb1 O22 2.047(4)
Sb1 O18 2.081(3)
Sb1 C1 2.091(4)
Sb1 C1A 2.123(10)
Sb1 Cu2 3.0802(7)
Sb1 Li2 3.305(9)
Sb2 O27 1.956(3)
Sb2 O16 1.961(4)
Sb2 O13 2.019(3)
Sb2 O15 2.020(4)
Sb2 O17 2.057(4)
Sb2 C7 2.128(6)
Sb2 Cu1 3.0377(8)
Sb3 O7 1.956(3)
Sb3 O23 1.957(3)
Sb3 O20 2.006(4)
Sb3 O3 2.033(4)
Sb3 O6 2.040(4)
Sb3 C13 2.112(6)
Sb3 Cu4 3.0221(8)
Sb4 O27 1.923(3)
Sb4 O34 1.929(3)
Sb4 O25 2.013(4)
Sb4 O12 2.047(4)
Sb4 C19 2.107(5)
Sb4 O28 2.123(3)
Sb4 Cu5 3.0948(7)
Sb4 Li2 3.320(9)
Cu1 O10 1.950(4)
Cu1 O16 1.953(3)
Cu1 O17 1.970(4)
Cu1 O9 1.981(4)
Cu1 O31 2.390(4)
Cu1 Li4 2.748(11)
Cu2 O14 1.907(3)
Cu2 O16 1.948(4)
Cu2 O19 1.964(3)
Cu2 O18 2.003(4)
Cu2 O29 2.401(3)
Cu2 Li2 2.859(9)
Cu3 O19 1.921(3)
Cu3 O34 1.939(3)
Cu3 O26 1.969(4)
Cu3 O8 1.979(3)
Cu3 Li1 2.797(11)
Cu3 Li2 2.904(9)
Cu4 O32 1.935(4)
Cu4 O7 1.955(3)
Cu4 O6 1.984(4)
Cu4 O24 1.991(4)
Cu4 O5 2.385(4)
Cu4 Li3 2.980(11)
Cu5 O4 1.912(3)
Cu5 O34 1.950(3)
Cu5 O7 1.951(3)
Cu5 O28 2.013(3)
Cu5 O21 2.348(4)
Cu5 Li2 2.843(8)
P1 O31 1.518(4)
P1 O14 1.530(4)
P1 O15 1.573(4)
P1 C25 1.820(6)
P2 O29 1.506(4)
P2 O13 1.559(4)
P2 O12 1.563(4)
P2 C29 1.811(6)
P2 Li2 2.761(8)
P3 O9 1.532(4)
P3 O8 1.532(4)
P3 O30 1.550(4)
P3 C33 1.828(6)
P4 O24 1.527(4)
P4 O26 1.528(4)
P4 O25 1.560(4)
P4 C37 1.820(6)
P5 O21 1.500(4)
P5 O20 1.551(4)
P5 O22 1.556(4)
P5 C41 1.808(6)
P5 Li2 2.765(8)
P6 O5 1.521(4)
P6 O4 1.525(4)
P6 O3 1.562(4)
P6 C45 1.825(5)
P6 Li3 3.016(11)
Li1 O33 1.884(13)
Li1 O8 1.922(12)
Li1 O36 1.933(12)
Li1 O26 1.990(12)
Li2 O29 1.849(9)
Li2 O21 1.868(9)
Li2 O19 1.967(9)
Li2 O34 1.970(9)
Li3 O35 1.886(15)
Li3 O5 1.919(11)
Li3 O37 1.953(13)
Li3 O24 1.978(11)
Li3 O35A 2.28(2)
C1 C2 1.3900
C1 C6 1.3900
C2 C3 1.3900
C2 H2 0.9500
C3 C4 1.3900
C3 H3 0.9500
C4 C5 1.3900
C4 Cl1Y 1.786(7)
C4 Cl1X 1.878(8)
C5 C6 1.3900
C5 H5 0.9500
C6 H6 0.9500
Cl1X Cl1Y 1.328(10)
Li4 O38 1.879(12)
Li4 O31 1.915(12)
Li4 O11 1.957(12)
Li4 O9 1.969(11)
C1A C2A 1.3900
C1A C6A 1.3900
C2A C3A 1.3900
C2A H2A 0.9500
C3A C4A 1.3900
C3A H3A 0.9500
C4A C5A 1.3900
C4A Cl1A 1.765(11)
C5A C6A 1.3900
C5A H5A 0.9500
C6A H6A 0.9500
C7 C12 1.372(8)
C7 C8 1.380(8)
C8 C9 1.377(8)
C8 H8 0.9500
C9 C10 1.385(9)
C9 H9 0.9500
C10 C11 1.364(9)
C10 Cl2 1.741(6)
C11 C12 1.396(9)
C11 H11 0.9500
C12 H12 0.9500
C13 C18 1.374(8)
C13 C14 1.399(8)
C14 C15 1.389(8)
C14 H14 0.9500
C15 C16 1.365(9)
C15 H15 0.9500
C16 C17 1.388(9)
C16 Cl3 1.732(6)
C17 C18 1.370(8)
C17 H17 0.9500
C18 H18 0.9500
C19 C24 1.386(8)
C19 C20 1.386(8)
C20 C21 1.374(8)
C20 H20 0.9500
C21 C22 1.376(9)
C21 H21 0.9500
C22 C23 1.354(9)
C22 Cl4 1.751(6)
C23 C24 1.393(8)
C23 H23 0.9500
C24 H24 0.9500
C25 C28 1.534(9)
C25 C27 1.536(9)
C25 C26 1.546(10)
C26 H26A 0.9800
C26 H26B 0.9800
C26 H26C 0.9800
C27 H27A 0.9800
C27 H27B 0.9800
C27 H27C 0.9800
C28 H28A 0.9800
C28 H28B 0.9800
C28 H28C 0.9800
C29 C32 1.534(8)
C29 C30 1.535(8)
C29 C31 1.544(8)
C30 H30A 0.9800
C30 H30B 0.9800
C30 H30C 0.9800
C31 H31A 0.9800
C31 H31B 0.9800
C31 H31C 0.9800
C32 H32A 0.9800
C32 H32B 0.9800
C32 H32C 0.9800
C33 C35 1.521(10)
C33 C36 1.522(9)
C33 C34 1.533(9)
C34 H34A 0.9800
C34 H34B 0.9800
C34 H34C 0.9800
C35 H35A 0.9800
C35 H35B 0.9800
C35 H35C 0.9800
C36 H36A 0.9800
C36 H36B 0.9800
C36 H36C 0.9800
C37 C39 1.532(9)
C37 C38 1.533(9)
C37 C40 1.538(8)
C38 H38A 0.9800
C38 H38B 0.9800
C38 H38C 0.9800
C39 H39A 0.9800
C39 H39B 0.9800
C39 H39C 0.9800
C40 H40A 0.9800
C40 H40B 0.9800
C40 H40C 0.9800
C41 C43 1.523(9)
C41 C44 1.532(9)
C41 C42 1.550(8)
C42 H42A 0.9800
C42 H42B 0.9800
C42 H42C 0.9800
C43 H43A 0.9800
C43 H43B 0.9800
C43 H43C 0.9800
C44 H44A 0.9800
C44 H44B 0.9800
C44 H44C 0.9800
C45 C46 1.533(8)
C45 C48 1.533(8)
C45 C47 1.534(8)
C46 H46A 0.9800
C46 H46B 0.9800
C46 H46C 0.9800
C47 H47A 0.9800
C47 H47B 0.9800
C47 H47C 0.9800
C48 H48A 0.9800
C48 H48B 0.9800
C48 H48C 0.9800
C49 O11 1.231(7)
C49 O10 1.285(7)
C49 C50 1.516(8)
C50 H50A 0.9800
C50 H50B 0.9800
C50 H50C 0.9800
C51 O33 1.233(8)
C51 O32 1.263(8)
C51 C52 1.572(10)
C52 H52A 0.9800
C52 H52B 0.9800
C52 H52C 0.9800
C53 O6 1.428(7)
C53 H53A 0.9800
C53 H53B 0.9800
C53 H53C 0.9800
C54 O37 1.434(7)
C54 H54A 0.9800
C54 H54B 0.9800
C54 H54C 0.9800
C56 O17 1.432(7)
C56 H56A 0.9800
C56 H56B 0.9800
C56 H56C 0.9800
C57 O28 1.451(6)
C57 H57A 0.9800
C57 H57B 0.9800
C57 H57C 0.9800
C59 O36 1.447(8)
C59 H59A 0.9800
C59 H59B 0.9800
C59 H59C 0.9800
C58 O38 1.484(10)
C58 H58A 0.9800
C58 H58B 0.9800
C58 H58C 0.9800
C60 O39 1.369(12)
C60 H60A 0.9800
C60 H60B 0.9800
C60 H60C 0.9800
O18 C62 1.440(9)
O18 C62A 1.53(2)
O35 C55 1.436(12)
C55 H55A 0.9800
C55 H55B 0.9800
C55 H55C 0.9800
O35A C55A 1.40(2)
C55A H55D 0.9800
C55A H55E 0.9800
C55A H55F 0.9800
O39 H39 0.8400
C62 H62A 0.9800
C62 H62B 0.9800
C62 H62C 0.9800
C62A H62D 0.9800
C62A H62E 0.9800
C62A H62F 0.9800
O40 C61 1.406(18)
O40 H40 0.8400
C61 H61A 0.9800
C61 H61B 0.9800
C61 H61C 0.9800

loop_
_geom_hbond_atom_site_label_D
_geom_hbond_atom_site_label_H
_geom_hbond_atom_site_label_A
_geom_hbond_distance_DH
_geom_hbond_distance_HA
_geom_hbond_distance_DA
_geom_hbond_angle_DHA
_geom_hbond_site_symmetry_A
O39 H39 O32 0.84 1.96 2.792(8) 173.3 2_766
O40 H40 O38 0.84 2.66 3.026(19) 107.9 2_666

loop_
_geom_torsion_atom_site_label_1
_geom_torsion_atom_site_label_2
_geom_torsion_atom_site_label_3
_geom_torsion_atom_site_label_4
_geom_torsion
O27 Sb2 Cu1 O10 83.5(2)
O16 Sb2 Cu1 O10 157.9(2)
O13 Sb2 Cu1 O10 -172.4(2)
O15 Sb2 Cu1 O10 -101.9(2)
O17 Sb2 Cu1 O10 1.1(2)
C7 Sb2 Cu1 O10 -19.4(3)
O27 Sb2 Cu1 O16 -74.38(19)
O13 Sb2 Cu1 O16 29.7(2)
O15 Sb2 Cu1 O16 100.25(19)
O17 Sb2 Cu1 O16 -156.8(2)
C7 Sb2 Cu1 O16 -177.3(3)
O27 Sb2 Cu1 O17 82.40(19)
O16 Sb2 Cu1 O17 156.8(2)
O13 Sb2 Cu1 O17 -173.5(2)
O15 Sb2 Cu1 O17 -102.97(19)
C7 Sb2 Cu1 O17 -20.5(3)
O27 Sb2 Cu1 O9 -96.23(18)
O16 Sb2 Cu1 O9 -21.8(2)
O13 Sb2 Cu1 O9 7.9(2)
O15 Sb2 Cu1 O9 78.40(18)
O17 Sb2 Cu1 O9 -178.6(2)
C7 Sb2 Cu1 O9 160.9(3)
O27 Sb2 Cu1 O31 -170.80(14)
O16 Sb2 Cu1 O31 -96.42(19)
O13 Sb2 Cu1 O31 -66.70(16)
O15 Sb2 Cu1 O31 3.83(14)
O17 Sb2 Cu1 O31 106.80(19)
C7 Sb2 Cu1 O31 86.3(2)
O27 Sb2 Cu1 Li4 -155.7(3)
O16 Sb2 Cu1 Li4 -81.3(3)
O13 Sb2 Cu1 Li4 -51.6(3)
O15 Sb2 Cu1 Li4 19.0(3)
O17 Sb2 Cu1 Li4 121.9(3)
C7 Sb2 Cu1 Li4 101.4(4)
O19 Sb1 Cu2 O14 -176.4(2)
O23 Sb1 Cu2 O14 -152.1(2)
O30 Sb1 Cu2 O14 -74.2(2)
O22 Sb1 Cu2 O14 105.7(2)
O18 Sb1 Cu2 O14 24.5(2)
C1 Sb1 Cu2 O14 8.6(4)
C1A Sb1 Cu2 O14 6.5(7)
Li2 Sb1 Cu2 O14 142.6(3)
O19 Sb1 Cu2 O16 -35.7(2)
O23 Sb1 Cu2 O16 -11.46(19)
O30 Sb1 Cu2 O16 66.50(16)
O22 Sb1 Cu2 O16 -113.63(16)
O18 Sb1 Cu2 O16 165.2(2)
C1 Sb1 Cu2 O16 149.3(3)
C1A Sb1 Cu2 O16 147.2(7)
Li2 Sb1 Cu2 O16 -76.8(2)
O23 Sb1 Cu2 O19 24.2(2)
O30 Sb1 Cu2 O19 102.21(19)
O22 Sb1 Cu2 O19 -77.93(19)
O18 Sb1 Cu2 O19 -159.1(2)
C1 Sb1 Cu2 O19 -175.0(3)
C1A Sb1 Cu2 O19 -177.1(7)
Li2 Sb1 Cu2 O19 -41.1(2)
O19 Sb1 Cu2 O18 159.1(2)
O23 Sb1 Cu2 O18 -176.6(2)
O30 Sb1 Cu2 O18 -98.68(19)
O22 Sb1 Cu2 O18 81.19(19)
C1 Sb1 Cu2 O18 -15.9(3)
C1A Sb1 Cu2 O18 -18.0(7)
Li2 Sb1 Cu2 O18 118.1(2)
O19 Sb1 Cu2 O29 66.48(18)
O23 Sb1 Cu2 O29 90.73(17)
O30 Sb1 Cu2 O29 168.69(14)
O22 Sb1 Cu2 O29 -11.44(13)
O18 Sb1 Cu2 O29 -92.63(18)
C1 Sb1 Cu2 O29 -108.5(3)
C1A Sb1 Cu2 O29 -110.7(7)
Li2 Sb1 Cu2 O29 25.4(2)
O19 Sb1 Cu2 Li2 41.1(2)
O23 Sb1 Cu2 Li2 65.3(2)
O30 Sb1 Cu2 Li2 143.3(2)
O22 Sb1 Cu2 Li2 -36.9(2)
O18 Sb1 Cu2 Li2 -118.1(2)
C1 Sb1 Cu2 Li2 -134.0(4)
C1A Sb1 Cu2 Li2 -136.1(7)
O7 Sb3 Cu4 O32 169.6(3)
O23 Sb3 Cu4 O32 96.7(2)
O20 Sb3 Cu4 O32 -156.2(2)
O3 Sb3 Cu4 O32 -87.9(2)
O6 Sb3 Cu4 O32 15.7(3)
C13 Sb3 Cu4 O32 -12.1(3)
O23 Sb3 Cu4 O7 -72.90(19)
O20 Sb3 Cu4 O7 34.2(2)
O3 Sb3 Cu4 O7 102.50(19)
O6 Sb3 Cu4 O7 -153.9(2)
C13 Sb3 Cu4 O7 178.3(3)
O7 Sb3 Cu4 O6 153.9(2)
O23 Sb3 Cu4 O6 81.02(19)
O20 Sb3 Cu4 O6 -171.9(2)
O3 Sb3 Cu4 O6 -103.58(19)
C13 Sb3 Cu4 O6 -27.8(3)
O7 Sb3 Cu4 O24 -19.8(2)
O23 Sb3 Cu4 O24 -92.69(18)
O20 Sb3 Cu4 O24 14.4(2)
O3 Sb3 Cu4 O24 82.71(18)
O6 Sb3 Cu4 O24 -173.7(2)
C13 Sb3 Cu4 O24 158.5(3)
O7 Sb3 Cu4 O5 -94.60(18)
O23 Sb3 Cu4 O5 -167.50(14)
O20 Sb3 Cu4 O5 -60.43(16)
O3 Sb3 Cu4 O5 7.90(14)
O6 Sb3 Cu4 O5 111.48(18)
C13 Sb3 Cu4 O5 83.7(2)
O7 Sb3 Cu4 Li3 -68.3(3)
O23 Sb3 Cu4 Li3 -141.2(3)
O20 Sb3 Cu4 Li3 -34.1(3)
O3 Sb3 Cu4 Li3 34.2(3)
O6 Sb3 Cu4 Li3 137.8(3)
C13 Sb3 Cu4 Li3 110.0(3)
O27 Sb4 Cu5 O4 -155.2(2)
O34 Sb4 Cu5 O4 -177.1(2)
O25 Sb4 Cu5 O4 -75.6(2)
O12 Sb4 Cu5 O4 103.4(2)
C19 Sb4 Cu5 O4 7.5(3)
O28 Sb4 Cu5 O4 19.5(2)
Li2 Sb4 Cu5 O4 142.0(3)
O27 Sb4 Cu5 O34 21.9(2)
O25 Sb4 Cu5 O34 101.47(19)
O12 Sb4 Cu5 O34 -79.44(19)
C19 Sb4 Cu5 O34 -175.4(3)
O28 Sb4 Cu5 O34 -163.4(2)
Li2 Sb4 Cu5 O34 -40.9(3)
O27 Sb4 Cu5 O7 -16.72(19)
O34 Sb4 Cu5 O7 -38.7(2)
O25 Sb4 Cu5 O7 62.80(15)
O12 Sb4 Cu5 O7 -118.11(15)
C19 Sb4 Cu5 O7 146.0(2)
O28 Sb4 Cu5 O7 158.0(2)
Li2 Sb4 Cu5 O7 -79.5(2)
O27 Sb4 Cu5 O28 -174.7(2)
O34 Sb4 Cu5 O28 163.4(2)
O25 Sb4 Cu5 O28 -95.18(18)
O12 Sb4 Cu5 O28 83.91(18)
C19 Sb4 Cu5 O28 -12.0(3)
Li2 Sb4 Cu5 O28 122.5(2)
O27 Sb4 Cu5 O21 89.09(17)
O34 Sb4 Cu5 O21 67.15(19)
O25 Sb4 Cu5 O21 168.61(13)
O12 Sb4 Cu5 O21 -12.30(13)
C19 Sb4 Cu5 O21 -108.2(2)
O28 Sb4 Cu5 O21 -96.21(18)
Li2 Sb4 Cu5 O21 26.3(2)
O27 Sb4 Cu5 Li2 62.8(2)
O34 Sb4 Cu5 Li2 40.9(3)
O25 Sb4 Cu5 Li2 142.3(2)
O12 Sb4 Cu5 Li2 -38.6(2)
C19 Sb4 Cu5 Li2 -134.5(3)
O28 Sb4 Cu5 Li2 -122.5(2)
O19 Cu3 Li1 O33 94.9(6)
O34 Cu3 Li1 O33 -70.1(8)
O26 Cu3 Li1 O33 -91.1(7)
O8 Cu3 Li1 O33 102.7(7)
Li2 Cu3 Li1 O33 17(3)
O19 Cu3 Li1 O8 -7.8(5)
O34 Cu3 Li1 O8 -172.7(2)
O26 Cu3 Li1 O8 166.2(5)
Li2 Cu3 Li1 O8 -85(2)
O19 Cu3 Li1 O36 -95.0(7)
O34 Cu3 Li1 O36 100.0(6)
O26 Cu3 Li1 O36 79.0(6)
O8 Cu3 Li1 O36 -87.3(7)
Li2 Cu3 Li1 O36 -172.7(19)
O19 Cu3 Li1 O26 -174.0(2)
O34 Cu3 Li1 O26 21.0(5)
O8 Cu3 Li1 O26 -166.2(5)
Li2 Cu3 Li1 O26 108(2)
O13 P2 Li2 O29 85.9(4)
O12 P2 Li2 O29 -171.6(4)
C29 P2 Li2 O29 -73.9(4)
O29 P2 Li2 O21 112.3(6)
O13 P2 Li2 O21 -161.8(4)
O12 P2 Li2 O21 -59.3(5)
C29 P2 Li2 O21 38.3(6)
O29 P2 Li2 O19 -62.2(4)
O13 P2 Li2 O19 23.7(5)
O12 P2 Li2 O19 126.2(4)
C29 P2 Li2 O19 -136.2(4)
O29 P2 Li2 O34 -145.5(5)
O13 P2 Li2 O34 -59.6(4)
O12 P2 Li2 O34 42.9(3)
C29 P2 Li2 O34 140.6(3)
O29 P2 Li2 P5 75.9(6)
O13 P2 Li2 P5 161.8(4)
O12 P2 Li2 P5 -95.7(6)
C29 P2 Li2 P5 2.0(7)
O29 P2 Li2 Cu5 178.9(6)
O13 P2 Li2 Cu5 -95.1(4)
O12 P2 Li2 Cu5 7.3(3)
C29 P2 Li2 Cu5 105.0(4)
O29 P2 Li2 Cu2 -46.6(3)
O13 P2 Li2 Cu2 39.3(3)
O12 P2 Li2 Cu2 141.8(2)
C29 P2 Li2 Cu2 -120.5(3)
O29 P2 Li2 Cu3 -106.4(4)
O13 P2 Li2 Cu3 -20.5(4)
O12 P2 Li2 Cu3 82.0(3)
C29 P2 Li2 Cu3 179.6(3)
O29 P2 Li2 Sb1 -29.0(3)
O13 P2 Li2 Sb1 57.0(5)
O12 P2 Li2 Sb1 159.4(4)
C29 P2 Li2 Sb1 -102.9(4)
O29 P2 Li2 Sb4 -158.7(4)
O13 P2 Li2 Sb4 -72.7(2)
O12 P2 Li2 Sb4 29.75(14)
C29 P2 Li2 Sb4 127.4(3)
O21 P5 Li2 O29 109.6(6)
O20 P5 Li2 O29 -162.7(4)
O22 P5 Li2 O29 -60.6(5)
C41 P5 Li2 O29 35.5(7)
O20 P5 Li2 O21 87.6(4)
O22 P5 Li2 O21 -170.2(4)
C41 P5 Li2 O21 -74.1(5)
O21 P5 Li2 O19 -145.7(5)
O20 P5 Li2 O19 -58.1(4)
O22 P5 Li2 O19 44.1(3)
C41 P5 Li2 O19 140.2(3)
O21 P5 Li2 O34 -62.4(4)
O20 P5 Li2 O34 25.3(5)
O22 P5 Li2 O34 127.4(4)
C41 P5 Li2 O34 -136.4(4)
O21 P5 Li2 P2 71.1(6)
O20 P5 Li2 P2 158.7(5)
O22 P5 Li2 P2 -99.2(6)
C41 P5 Li2 P2 -3.0(7)
O21 P5 Li2 Cu5 -47.5(3)
O20 P5 Li2 Cu5 40.1(3)
O22 P5 Li2 Cu5 142.3(2)
C41 P5 Li2 Cu5 -121.6(3)
O21 P5 Li2 Cu2 179.0(6)
O20 P5 Li2 Cu2 -93.4(4)
O22 P5 Li2 Cu2 8.8(3)
C41 P5 Li2 Cu2 104.9(4)
O21 P5 Li2 Cu3 -106.7(4)
O20 P5 Li2 Cu3 -19.0(4)
O22 P5 Li2 Cu3 83.1(3)
C41 P5 Li2 Cu3 179.3(3)
O21 P5 Li2 Sb1 -160.3(4)
O20 P5 Li2 Sb1 -72.7(2)
O22 P5 Li2 Sb1 29.48(15)
C41 P5 Li2 Sb1 125.6(3)
O21 P5 Li2 Sb4 -30.6(3)
O20 P5 Li2 Sb4 57.1(5)
O22 P5 Li2 Sb4 159.2(4)
C41 P5 Li2 Sb4 -104.7(4)
O4 Cu5 Li2 O29 -115.7(8)
O34 Cu5 Li2 O29 59.1(8)
O7 Cu5 Li2 O29 145.0(9)
O28 Cu5 Li2 O29 -10.5(9)
O21 Cu5 Li2 O29 -113.4(10)
Sb4 Cu5 Li2 O29 24.6(8)
O4 Cu5 Li2 O21 -2.3(5)
O34 Cu5 Li2 O21 172.6(4)
O7 Cu5 Li2 O21 -101.6(3)
O28 Cu5 Li2 O21 102.9(3)
Sb4 Cu5 Li2 O21 138.1(3)
O4 Cu5 Li2 O19 115.7(3)
O34 Cu5 Li2 O19 -69.5(3)
O7 Cu5 Li2 O19 16.4(3)
O28 Cu5 Li2 O19 -139.2(3)
O21 Cu5 Li2 O19 117.9(4)
Sb4 Cu5 Li2 O19 -104.0(3)
O4 Cu5 Li2 O34 -174.8(2)
O7 Cu5 Li2 O34 85.8(3)
O28 Cu5 Li2 O34 -69.7(3)
O21 Cu5 Li2 O34 -172.6(4)
Sb4 Cu5 Li2 O34 -34.52(19)
O4 Cu5 Li2 P2 -116.8(3)
O34 Cu5 Li2 P2 58.0(3)
O7 Cu5 Li2 P2 143.8(3)
O28 Cu5 Li2 P2 -11.7(3)
O21 Cu5 Li2 P2 -114.6(5)
Sb4 Cu5 Li2 P2 23.5(3)
O4 Cu5 Li2 P5 25.0(4)
O34 Cu5 Li2 P5 -160.1(3)
O7 Cu5 Li2 P5 -74.31(17)
O28 Cu5 Li2 P5 130.18(17)
O21 Cu5 Li2 P5 27.28(17)
Sb4 Cu5 Li2 P5 165.3(2)
O4 Cu5 Li2 Cu2 142.6(3)
O34 Cu5 Li2 Cu2 -42.5(3)
O7 Cu5 Li2 Cu2 43.3(4)
O28 Cu5 Li2 Cu2 -112.2(4)
O21 Cu5 Li2 Cu2 144.9(6)
Sb4 Cu5 Li2 Cu2 -77.0(4)
O4 Cu5 Li2 Cu3 142.9(2)
O34 Cu5 Li2 Cu3 -42.26(19)
O7 Cu5 Li2 Cu3 43.58(15)
O28 Cu5 Li2 Cu3 -111.93(15)
O21 Cu5 Li2 Cu3 145.2(3)
Sb4 Cu5 Li2 Cu3 -76.78(12)
O4 Cu5 Li2 Sb1 83.7(3)
O34 Cu5 Li2 Sb1 -101.5(3)
O7 Cu5 Li2 Sb1 -15.7(2)
O28 Cu5 Li2 Sb1 -171.2(2)
O21 Cu5 Li2 Sb1 85.9(3)
Sb4 Cu5 Li2 Sb1 -136.0(3)
O4 Cu5 Li2 Sb4 -140.3(2)
O34 Cu5 Li2 Sb4 34.52(19)
O7 Cu5 Li2 Sb4 120.36(12)
O28 Cu5 Li2 Sb4 -35.15(13)
O21 Cu5 Li2 Sb4 -138.1(3)
O14 Cu2 Li2 O29 -1.8(5)
O16 Cu2 Li2 O29 -98.9(3)
O19 Cu2 Li2 O29 174.1(4)
O18 Cu2 Li2 O29 102.5(3)
Sb1 Cu2 Li2 O29 138.7(3)
O14 Cu2 Li2 O21 -117.5(8)
O16 Cu2 Li2 O21 145.4(9)
O19 Cu2 Li2 O21 58.4(8)
O18 Cu2 Li2 O21 -13.3(9)
O29 Cu2 Li2 O21 -115.7(10)
Sb1 Cu2 Li2 O21 22.9(8)
O14 Cu2 Li2 O19 -175.9(2)
O16 Cu2 Li2 O19 87.0(3)
O18 Cu2 Li2 O19 -71.7(3)
O29 Cu2 Li2 O19 -174.1(4)
Sb1 Cu2 Li2 O19 -35.5(2)
O14 Cu2 Li2 O34 115.3(3)
O16 Cu2 Li2 O34 18.2(3)
O19 Cu2 Li2 O34 -68.8(3)
O18 Cu2 Li2 O34 -140.4(3)
O29 Cu2 Li2 O34 117.1(4)
Sb1 Cu2 Li2 O34 -104.3(3)
O14 Cu2 Li2 P2 24.7(4)
O16 Cu2 Li2 P2 -72.42(18)
O19 Cu2 Li2 P2 -159.4(4)
O18 Cu2 Li2 P2 128.93(18)
O29 Cu2 Li2 P2 26.45(17)
Sb1 Cu2 Li2 P2 165.1(2)
O14 Cu2 Li2 P5 -118.6(3)
O16 Cu2 Li2 P5 144.3(3)
O19 Cu2 Li2 P5 57.3(3)
O18 Cu2 Li2 P5 -14.4(3)
O29 Cu2 Li2 P5 -116.9(5)
Sb1 Cu2 Li2 P5 21.8(2)
O14 Cu2 Li2 Cu5 143.3(3)
O16 Cu2 Li2 Cu5 46.2(4)
O19 Cu2 Li2 Cu5 -40.8(3)
O18 Cu2 Li2 Cu5 -112.5(4)
O29 Cu2 Li2 Cu5 145.1(6)
Sb1 Cu2 Li2 Cu5 -76.3(4)
O14 Cu2 Li2 Cu3 143.0(2)
O16 Cu2 Li2 Cu3 45.94(15)
O19 Cu2 Li2 Cu3 -41.05(19)
O18 Cu2 Li2 Cu3 -112.71(15)
O29 Cu2 Li2 Cu3 144.8(3)
Sb1 Cu2 Li2 Cu3 -76.53(12)
O14 Cu2 Li2 Sb1 -140.4(2)
O16 Cu2 Li2 Sb1 122.47(13)
O19 Cu2 Li2 Sb1 35.5(2)
O18 Cu2 Li2 Sb1 -36.19(13)
O29 Cu2 Li2 Sb1 -138.7(3)
O14 Cu2 Li2 Sb4 83.7(4)
O16 Cu2 Li2 Sb4 -13.4(2)
O19 Cu2 Li2 Sb4 -100.4(3)
O18 Cu2 Li2 Sb4 -172.1(2)
O29 Cu2 Li2 Sb4 85.4(3)
Sb1 Cu2 Li2 Sb4 -135.9(2)
O19 Cu3 Li2 O29 75.3(4)
O34 Cu3 Li2 O29 -104.2(5)
O26 Cu3 Li2 O29 -98.1(4)
O8 Cu3 Li2 O29 82.6(5)
Li1 Cu3 Li2 O29 161(2)
O19 Cu3 Li2 O21 -105.7(5)
O34 Cu3 Li2 O21 74.8(4)
O26 Cu3 Li2 O21 80.9(5)
O8 Cu3 Li2 O21 -98.4(4)
Li1 Cu3 Li2 O21 -20(3)
O34 Cu3 Li2 O19 -179.6(4)
O26 Cu3 Li2 O19 -173.4(2)
O8 Cu3 Li2 O19 7.2(4)
Li1 Cu3 Li2 O19 85(2)
O19 Cu3 Li2 O34 179.6(4)
O26 Cu3 Li2 O34 6.1(4)
O8 Cu3 Li2 O34 -173.2(2)
Li1 Cu3 Li2 O34 -95(2)
O19 Cu3 Li2 P2 108.1(4)
O34 Cu3 Li2 P2 -71.4(3)
O26 Cu3 Li2 P2 -65.3(4)
O8 Cu3 Li2 P2 115.4(3)
Li1 Cu3 Li2 P2 -167(2)
O19 Cu3 Li2 P5 -73.3(3)
O34 Cu3 Li2 P5 107.1(4)
O26 Cu3 Li2 P5 113.2(3)
O8 Cu3 Li2 P5 -66.1(4)
Li1 Cu3 Li2 P5 12(2)
O19 Cu3 Li2 Cu5 -136.5(3)
O34 Cu3 Li2 Cu5 43.92(18)
O26 Cu3 Li2 Cu5 50.1(3)
O8 Cu3 Li2 Cu5 -129.3(2)
Li1 Cu3 Li2 Cu5 -51(2)
O19 Cu3 Li2 Cu2 43.28(19)
O34 Cu3 Li2 Cu2 -136.3(3)
O26 Cu3 Li2 Cu2 -130.1(2)
O8 Cu3 Li2 Cu2 50.5(3)
Li1 Cu3 Li2 Cu2 129(2)
O19 Cu3 Li2 Sb1 -21.46(18)
O34 Cu3 Li2 Sb1 159.0(3)
O26 Cu3 Li2 Sb1 165.12(18)
O8 Cu3 Li2 Sb1 -14.2(3)
Li1 Cu3 Li2 Sb1 64(2)
O19 Cu3 Li2 Sb4 158.4(3)
O34 Cu3 Li2 Sb4 -21.16(17)
O26 Cu3 Li2 Sb4 -15.0(3)
O8 Cu3 Li2 Sb4 165.65(18)
Li1 Cu3 Li2 Sb4 -116(2)
O19 Sb1 Li2 O29 -84.1(4)
O23 Sb1 Li2 O29 -171.9(3)
O30 Sb1 Li2 O29 -77.3(4)
O22 Sb1 Li2 O29 98.9(4)
O18 Sb1 Li2 O29 0.8(3)
C1 Sb1 Li2 O29 76.7(5)
C1A Sb1 Li2 O29 77.9(10)
Cu2 Sb1 Li2 O29 -34.8(3)
O19 Sb1 Li2 O21 141.5(5)
O23 Sb1 Li2 O21 53.7(3)
O30 Sb1 Li2 O21 148.3(3)
O22 Sb1 Li2 O21 -35.5(3)
O18 Sb1 Li2 O21 -133.6(3)
C1 Sb1 Li2 O21 -57.7(5)
C1A Sb1 Li2 O21 -56.6(10)
Cu2 Sb1 Li2 O21 -169.2(4)
O23 Sb1 Li2 O19 -87.8(3)
O30 Sb1 Li2 O19 6.8(4)
O22 Sb1 Li2 O19 -177.0(4)
O18 Sb1 Li2 O19 84.9(3)
C1 Sb1 Li2 O19 160.8(4)
C1A Sb1 Li2 O19 161.9(9)
Cu2 Sb1 Li2 O19 49.3(3)
O19 Sb1 Li2 O34 41.7(3)
O23 Sb1 Li2 O34 -46.1(3)
O30 Sb1 Li2 O34 48.5(4)
O22 Sb1 Li2 O34 -135.3(4)
O18 Sb1 Li2 O34 126.6(3)
C1 Sb1 Li2 O34 -157.5(4)
C1A Sb1 Li2 O34 -156.4(9)
Cu2 Sb1 Li2 O34 91.0(3)
O19 Sb1 Li2 P2 -69.2(4)
O23 Sb1 Li2 P2 -157.0(4)
O30 Sb1 Li2 P2 -62.4(5)
O22 Sb1 Li2 P2 113.8(5)
O18 Sb1 Li2 P2 15.7(4)
C1 Sb1 Li2 P2 91.6(5)
C1A Sb1 Li2 P2 92.7(10)
Cu2 Sb1 Li2 P2 -19.9(3)
O19 Sb1 Li2 P5 151.4(4)
O23 Sb1 Li2 P5 63.60(18)
O30 Sb1 Li2 P5 158.19(14)
O22 Sb1 Li2 P5 -25.63(14)
O18 Sb1 Li2 P5 -123.71(18)
C1 Sb1 Li2 P5 -47.8(4)
C1A Sb1 Li2 P5 -46.7(9)
Cu2 Sb1 Li2 P5 -159.3(2)
O19 Sb1 Li2 Cu5 86.3(4)
O23 Sb1 Li2 Cu5 -1.5(3)
O30 Sb1 Li2 Cu5 93.1(2)
O22 Sb1 Li2 Cu5 -90.8(3)
O18 Sb1 Li2 Cu5 171.2(3)
C1 Sb1 Li2 Cu5 -112.9(4)
C1A Sb1 Li2 Cu5 -111.8(9)
Cu2 Sb1 Li2 Cu5 135.6(3)
O19 Sb1 Li2 Cu2 -49.3(3)
O23 Sb1 Li2 Cu2 -137.08(15)
O30 Sb1 Li2 Cu2 -42.5(2)
O22 Sb1 Li2 Cu2 133.7(2)
O18 Sb1 Li2 Cu2 35.61(13)
C1 Sb1 Li2 Cu2 111.5(4)
C1A Sb1 Li2 Cu2 112.7(9)
O19 Sb1 Li2 Cu3 27.3(2)
O23 Sb1 Li2 Cu3 -60.54(17)
O30 Sb1 Li2 Cu3 34.1(2)
O22 Sb1 Li2 Cu3 -149.8(2)
O18 Sb1 Li2 Cu3 112.15(17)
C1 Sb1 Li2 Cu3 -171.9(3)
C1A Sb1 Li2 Cu3 -170.8(9)
Cu2 Sb1 Li2 Cu3 76.54(15)
O19 Sb1 Li2 Sb4 27.1(3)
O23 Sb1 Li2 Sb4 -60.7(4)
O30 Sb1 Li2 Sb4 33.9(4)
O22 Sb1 Li2 Sb4 -149.9(4)
O18 Sb1 Li2 Sb4 112.0(4)
C1 Sb1 Li2 Sb4 -172.1(4)
C1A Sb1 Li2 Sb4 -171.0(9)
Cu2 Sb1 Li2 Sb4 76.4(3)
O27 Sb4 Li2 O29 53.5(3)
O34 Sb4 Li2 O29 143.3(5)
O25 Sb4 Li2 O29 148.1(3)
O12 Sb4 Li2 O29 -36.8(3)
C19 Sb4 Li2 O29 -60.0(5)
O28 Sb4 Li2 O29 -134.6(3)
Cu5 Sb4 Li2 O29 -168.3(4)
O27 Sb4 Li2 O21 -172.7(3)
O34 Sb4 Li2 O21 -82.9(4)
O25 Sb4 Li2 O21 -78.1(4)
O12 Sb4 Li2 O21 97.1(4)
C19 Sb4 Li2 O21 73.8(5)
O28 Sb4 Li2 O21 -0.7(3)
Cu5 Sb4 Li2 O21 -34.4(2)
O27 Sb4 Li2 O19 -47.6(3)
O34 Sb4 Li2 O19 42.1(3)
O25 Sb4 Li2 O19 47.0(4)
O12 Sb4 Li2 O19 -137.9(4)
C19 Sb4 Li2 O19 -161.1(3)
O28 Sb4 Li2 O19 124.3(3)
Cu5 Sb4 Li2 O19 90.6(3)
O27 Sb4 Li2 O34 -89.8(3)
O25 Sb4 Li2 O34 4.8(4)
O12 Sb4 Li2 O34 180.0(4)
C19 Sb4 Li2 O34 156.7(3)
O28 Sb4 Li2 O34 82.2(3)
Cu5 Sb4 Li2 O34 48.5(2)
O27 Sb4 Li2 P2 64.26(18)
O34 Sb4 Li2 P2 154.0(4)
O25 Sb4 Li2 P2 158.84(13)
O12 Sb4 Li2 P2 -26.00(13)
C19 Sb4 Li2 P2 -49.2(4)
O28 Sb4 Li2 P2 -123.81(18)
Cu5 Sb4 Li2 P2 -157.5(2)
O27 Sb4 Li2 P5 -157.2(4)
O34 Sb4 Li2 P5 -67.4(4)
O25 Sb4 Li2 P5 -62.6(4)
O12 Sb4 Li2 P5 112.6(4)
C19 Sb4 Li2 P5 89.3(5)
O28 Sb4 Li2 P5 14.8(4)
Cu5 Sb4 Li2 P5 -18.9(3)
O27 Sb4 Li2 Cu5 -138.23(15)
O34 Sb4 Li2 Cu5 -48.5(2)
O25 Sb4 Li2 Cu5 -43.7(2)
O12 Sb4 Li2 Cu5 131.5(2)
C19 Sb4 Li2 Cu5 108.3(3)
O28 Sb4 Li2 Cu5 33.69(14)
O27 Sb4 Li2 Cu2 -2.9(2)
O34 Sb4 Li2 Cu2 86.8(4)
O25 Sb4 Li2 Cu2 91.7(2)
O12 Sb4 Li2 Cu2 -93.2(3)
C19 Sb4 Li2 Cu2 -116.4(3)
O28 Sb4 Li2 Cu2 169.0(3)
Cu5 Sb4 Li2 Cu2 135.3(3)
O27 Sb4 Li2 Cu3 -62.23(16)
O34 Sb4 Li2 Cu3 27.5(2)
O25 Sb4 Li2 Cu3 32.4(2)
O12 Sb4 Li2 Cu3 -152.5(2)
C19 Sb4 Li2 Cu3 -175.7(3)
O28 Sb4 Li2 Cu3 109.69(16)
Cu5 Sb4 Li2 Cu3 76.00(14)
O27 Sb4 Li2 Sb1 -62.0(4)
O34 Sb4 Li2 Sb1 27.7(2)
O25 Sb4 Li2 Sb1 32.5(4)
O12 Sb4 Li2 Sb1 -152.3(4)
C19 Sb4 Li2 Sb1 -175.6(3)
O28 Sb4 Li2 Sb1 109.9(4)
Cu5 Sb4 Li2 Sb1 76.2(3)
O32 Cu4 Li3 O35 5.0(7)
O7 Cu4 Li3 O35 -173.6(6)
O6 Cu4 Li3 O35 -89.2(8)
O24 Cu4 Li3 O35 97.8(8)
O5 Cu4 Li3 O35 -93.3(7)
Sb3 Cu4 Li3 O35 -136.8(6)
O32 Cu4 Li3 O5 98.2(3)
O7 Cu4 Li3 O5 -80.3(3)
O6 Cu4 Li3 O5 4.0(6)
O24 Cu4 Li3 O5 -168.9(6)
Sb3 Cu4 Li3 O5 -43.5(4)
O32 Cu4 Li3 O37 -155.2(7)
O7 Cu4 Li3 O37 26.3(7)
O6 Cu4 Li3 O37 110.6(6)
O24 Cu4 Li3 O37 -62.4(6)
O5 Cu4 Li3 O37 106.5(8)
Sb3 Cu4 Li3 O37 63.0(7)
O32 Cu4 Li3 O24 -92.8(3)
O7 Cu4 Li3 O24 88.6(3)
O6 Cu4 Li3 O24 172.9(2)
O5 Cu4 Li3 O24 168.9(6)
Sb3 Cu4 Li3 O24 125.4(3)
O32 Cu4 Li3 O35A 5.2(7)
O7 Cu4 Li3 O35A -173.3(6)
O6 Cu4 Li3 O35A -89.0(8)
O24 Cu4 Li3 O35A 98.1(8)
O5 Cu4 Li3 O35A -93.0(7)
Sb3 Cu4 Li3 O35A -136.5(6)
O32 Cu4 Li3 P6 125.1(2)
O7 Cu4 Li3 P6 -53.41(18)
O6 Cu4 Li3 P6 30.9(5)
O24 Cu4 Li3 P6 -142.0(4)
O5 Cu4 Li3 P6 26.9(2)
Sb3 Cu4 Li3 P6 -16.7(2)
O5 P6 Li3 O35 55.7(7)
O4 P6 Li3 O35 -143.4(8)
O3 P6 Li3 O35 103.1(7)
C45 P6 Li3 O35 -38.7(8)
O4 P6 Li3 O5 160.9(5)
O3 P6 Li3 O5 47.4(6)
C45 P6 Li3 O5 -94.4(5)
O5 P6 Li3 O37 171.6(7)
O4 P6 Li3 O37 -27.5(4)
O3 P6 Li3 O37 -141.0(3)
C45 P6 Li3 O37 77.2(4)
O5 P6 Li3 O24 -82.0(6)
O4 P6 Li3 O24 78.9(4)
O3 P6 Li3 O24 -34.6(6)
C45 P6 Li3 O24 -176.4(4)
O5 P6 Li3 O35A 31.9(7)
O4 P6 Li3 O35A -167.3(8)
O3 P6 Li3 O35A 79.3(8)
C45 P6 Li3 O35A -62.5(8)
O5 P6 Li3 Cu4 -57.6(4)
O4 P6 Li3 Cu4 103.2(2)
O3 P6 Li3 Cu4 -10.3(4)
C45 P6 Li3 Cu4 -152.0(2)
O19 Sb1 C1 C2 -49.5(14)
O23 Sb1 C1 C2 132.4(4)
O30 Sb1 C1 C2 42.8(4)
O22 Sb1 C1 C2 -133.0(4)
O18 Sb1 C1 C2 -43.5(4)
C1A Sb1 C1 C2 85(19)
Cu2 Sb1 C1 C2 -33.4(5)
Li2 Sb1 C1 C2 -114.9(5)
O19 Sb1 C1 C6 129.1(11)
O23 Sb1 C1 C6 -48.9(5)
O30 Sb1 C1 C6 -138.5(4)
O22 Sb1 C1 C6 45.7(4)
O18 Sb1 C1 C6 135.1(4)
C1A Sb1 C1 C6 -96(19)
Cu2 Sb1 C1 C6 145.3(3)
Li2 Sb1 C1 C6 63.8(6)
C6 C1 C2 C3 0.0
Sb1 C1 C2 C3 178.6(6)
C1 C2 C3 C4 0.0
C2 C3 C4 C5 0.0
C2 C3 C4 Cl1Y -160.7(8)
C2 C3 C4 Cl1X 160.8(7)
C3 C4 C5 C6 0.0
Cl1Y C4 C5 C6 164.3(7)
Cl1X C4 C5 C6 -154.2(9)
C4 C5 C6 C1 0.0
C2 C1 C6 C5 0.0
Sb1 C1 C6 C5 -178.7(6)
C3 C4 Cl1X Cl1Y 134.3(7)
C5 C4 Cl1X Cl1Y -68.5(9)
C3 C4 Cl1Y Cl1X -63.8(8)
C5 C4 Cl1Y Cl1X 133.8(7)
O10 Cu1 Li4 O38 -145.3(14)
O16 Cu1 Li4 O38 30.4(15)
O17 Cu1 Li4 O38 127.7(13)
O9 Cu1 Li4 O38 -45.3(12)
O31 Cu1 Li4 O38 95.0(14)
Sb2 Cu1 Li4 O38 72.7(14)
O10 Cu1 Li4 O31 119.7(3)
O16 Cu1 Li4 O31 -64.7(4)
O17 Cu1 Li4 O31 32.6(5)
O9 Cu1 Li4 O31 -140.4(5)
Sb2 Cu1 Li4 O31 -22.4(4)
O10 Cu1 Li4 O11 11.1(3)
O16 Cu1 Li4 O11 -173.3(3)
O17 Cu1 Li4 O11 -76.0(5)
O9 Cu1 Li4 O11 111.0(5)
O31 Cu1 Li4 O11 -108.6(5)
Sb2 Cu1 Li4 O11 -131.0(3)
O10 Cu1 Li4 O9 -99.9(3)
O16 Cu1 Li4 O9 75.7(3)
O17 Cu1 Li4 O9 173.0(2)
O31 Cu1 Li4 O9 140.4(5)
Sb2 Cu1 Li4 O9 118.0(3)
O19 Sb1 C1A C2A 62(3)
O23 Sb1 C1A C2A -123.3(9)
O30 Sb1 C1A C2A 147.1(9)
O22 Sb1 C1A C2A -28.7(9)
O18 Sb1 C1A C2A 60.8(9)
C1 Sb1 C1A C2A 9(19)
Cu2 Sb1 C1A C2A 72.3(11)
Li2 Sb1 C1A C2A -11.5(15)
O19 Sb1 C1A C6A -133(3)
O23 Sb1 C1A C6A 41.6(9)
O30 Sb1 C1A C6A -47.9(9)
O22 Sb1 C1A C6A 136.2(9)
O18 Sb1 C1A C6A -134.2(9)
C1 Sb1 C1A C6A 174(20)
Cu2 Sb1 C1A C6A -122.7(8)
Li2 Sb1 C1A C6A 153.5(8)
C6A C1A C2A C3A 0.0
Sb1 C1A C2A C3A 164.9(13)
C1A C2A C3A C4A 0.0
C2A C3A C4A C5A 0.0
C2A C3A C4A Cl1A 176.7(17)
C3A C4A C5A C6A 0.0
Cl1A C4A C5A C6A -177.2(15)
C4A C5A C6A C1A 0.0
C2A C1A C6A C5A 0.0
Sb1 C1A C6A C5A -164.7(13)
O27 Sb2 C7 C12 146.8(5)
O16 Sb2 C7 C12 -120.2(15)
O13 Sb2 C7 C12 55.7(5)
O15 Sb2 C7 C12 -27.4(5)
O17 Sb2 C7 C12 -118.2(5)
Cu1 Sb2 C7 C12 -105.1(5)
O27 Sb2 C7 C8 -23.2(5)
O16 Sb2 C7 C8 69.8(17)
O13 Sb2 C7 C8 -114.3(5)
O15 Sb2 C7 C8 162.6(5)
O17 Sb2 C7 C8 71.8(5)
Cu1 Sb2 C7 C8 84.9(5)
C12 C7 C8 C9 -2.3(9)
Sb2 C7 C8 C9 167.9(5)
C7 C8 C9 C10 -0.5(9)
C8 C9 C10 C11 2.9(10)
C8 C9 C10 Cl2 -176.9(5)
C9 C10 C11 C12 -2.6(10)
Cl2 C10 C11 C12 177.2(5)
C8 C7 C12 C11 2.6(10)
Sb2 C7 C12 C11 -167.3(5)
C10 C11 C12 C7 -0.2(11)
O7 Sb3 C13 C18 -88.1(17)
O23 Sb3 C13 C18 148.3(5)
O20 Sb3 C13 C18 56.8(5)
O3 Sb3 C13 C18 -26.4(5)
O6 Sb3 C13 C18 -115.0(5)
Cu4 Sb3 C13 C18 -97.2(5)
O7 Sb3 C13 C14 98.7(16)
O23 Sb3 C13 C14 -24.9(5)
O20 Sb3 C13 C14 -116.4(5)
O3 Sb3 C13 C14 160.4(5)
O6 Sb3 C13 C14 71.8(5)
Cu4 Sb3 C13 C14 89.6(5)
C18 C13 C14 C15 -0.2(9)
Sb3 C13 C14 C15 173.2(5)
C13 C14 C15 C16 -0.3(10)
C14 C15 C16 C17 -0.4(11)
C14 C15 C16 Cl3 179.8(5)
C15 C16 C17 C18 1.7(11)
Cl3 C16 C17 C18 -178.5(6)
C16 C17 C18 C13 -2.2(11)
C14 C13 C18 C17 1.5(10)
Sb3 C13 C18 C17 -171.8(5)
O27 Sb4 C19 C24 -53.8(5)
O34 Sb4 C19 C24 126.6(7)
O25 Sb4 C19 C24 -144.0(4)
O12 Sb4 C19 C24 41.0(5)
O28 Sb4 C19 C24 131.3(5)
Cu5 Sb4 C19 C24 139.0(4)
Li2 Sb4 C19 C24 60.1(6)
O27 Sb4 C19 C20 124.9(5)
O34 Sb4 C19 C20 -54.7(11)
O25 Sb4 C19 C20 34.7(5)
O12 Sb4 C19 C20 -140.2(5)
O28 Sb4 C19 C20 -50.0(5)
Cu5 Sb4 C19 C20 -42.3(6)
Li2 Sb4 C19 C20 -121.1(5)
C24 C19 C20 C21 -1.6(10)
Sb4 C19 C20 C21 179.6(6)
C19 C20 C21 C22 1.3(11)
C20 C21 C22 C23 -0.1(11)
C20 C21 C22 Cl4 -179.6(6)
C21 C22 C23 C24 -0.6(10)
Cl4 C22 C23 C24 178.9(5)
C20 C19 C24 C23 0.8(9)
Sb4 C19 C24 C23 179.6(4)
C22 C23 C24 C19 0.3(9)
O31 P1 C25 C28 -60.4(6)
O14 P1 C25 C28 64.3(5)
O15 P1 C25 C28 -177.1(5)
O31 P1 C25 C27 59.6(5)
O14 P1 C25 C27 -175.7(5)
O15 P1 C25 C27 -57.1(5)
O31 P1 C25 C26 179.8(4)
O14 P1 C25 C26 -55.5(5)
O15 P1 C25 C26 63.2(5)
O29 P2 C29 C32 60.9(4)
O13 P2 C29 C32 -61.4(4)
O12 P2 C29 C32 -177.9(4)
Li2 P2 C29 C32 100.8(5)
O29 P2 C29 C30 -59.2(4)
O13 P2 C29 C30 178.5(4)
O12 P2 C29 C30 62.0(4)
Li2 P2 C29 C30 -19.3(5)
O29 P2 C29 C31 -178.6(4)
O13 P2 C29 C31 59.1(4)
O12 P2 C29 C31 -57.4(4)
Li2 P2 C29 C31 -138.6(4)
O9 P3 C33 C35 -53.5(6)
O8 P3 C33 C35 68.7(6)
O30 P3 C33 C35 -170.2(5)
O9 P3 C33 C36 -174.7(5)
O8 P3 C33 C36 -52.5(5)
O30 P3 C33 C36 68.6(5)
O9 P3 C33 C34 65.4(5)
O8 P3 C33 C34 -172.4(4)
O30 P3 C33 C34 -51.3(5)
O24 P4 C37 C39 -54.1(5)
O26 P4 C37 C39 67.5(5)
O25 P4 C37 C39 -170.9(4)
O24 P4 C37 C38 -175.8(4)
O26 P4 C37 C38 -54.3(5)
O25 P4 C37 C38 67.4(5)
O24 P4 C37 C40 64.9(5)
O26 P4 C37 C40 -173.6(4)
O25 P4 C37 C40 -51.9(5)
O21 P5 C41 C43 -178.0(4)
O20 P5 C41 C43 59.5(5)
O22 P5 C41 C43 -56.3(5)
Li2 P5 C41 C43 -136.7(5)
O21 P5 C41 C44 -55.1(6)
O20 P5 C41 C44 -177.6(5)
O22 P5 C41 C44 66.7(6)
Li2 P5 C41 C44 -13.7(7)
O21 P5 C41 C42 63.1(5)
O20 P5 C41 C42 -59.4(5)
O22 P5 C41 C42 -175.2(4)
Li2 P5 C41 C42 104.4(5)
O5 P6 C45 C46 -58.2(5)
O4 P6 C45 C46 65.7(5)
O3 P6 C45 C46 -176.0(4)
Li3 P6 C45 C46 -22.9(5)
O5 P6 C45 C48 -178.4(4)
O4 P6 C45 C48 -54.5(4)
O3 P6 C45 C48 63.8(4)
Li3 P6 C45 C48 -143.1(4)
O5 P6 C45 C47 60.9(5)
O4 P6 C45 C47 -175.2(4)
O3 P6 C45 C47 -56.9(5)
Li3 P6 C45 C47 96.2(5)
O5 P6 O3 Sb3 75.2(3)
O4 P6 O3 Sb3 -51.2(3)
C45 P6 O3 Sb3 -165.6(3)
Li3 P6 O3 Sb3 50.2(5)
O7 Sb3 O3 P6 -6.0(3)
O23 Sb3 O3 P6 79.8(17)
O20 Sb3 O3 P6 91.3(3)
O6 Sb3 O3 P6 -83.6(3)
C13 Sb3 O3 P6 -179.9(3)
Cu4 Sb3 O3 P6 -44.3(3)
O5 P6 O4 Cu5 -59.6(3)
O3 P6 O4 Cu5 64.8(3)
C45 P6 O4 Cu5 177.4(3)
Li3 P6 O4 Cu5 -70.7(3)
O34 Cu5 O4 P6 109.0(17)
O7 Cu5 O4 P6 -15.8(3)
O28 Cu5 O4 P6 141.7(3)
O21 Cu5 O4 P6 -115.7(3)
Li2 Cu5 O4 P6 -114.2(4)
Sb4 Cu5 O4 P6 128.5(2)
O4 P6 O5 Li3 -20.7(5)
O3 P6 O5 Li3 -146.4(4)
C45 P6 O5 Li3 99.5(5)
O4 P6 O5 Cu4 76.5(2)
O3 P6 O5 Cu4 -49.2(2)
C45 P6 O5 Cu4 -163.4(2)
Li3 P6 O5 Cu4 97.2(5)
O35 Li3 O5 P6 -135.7(6)
O37 Li3 O5 P6 -10.0(9)
O24 Li3 O5 P6 100.7(5)
O35A Li3 O5 P6 -153.0(6)
Cu4 Li3 O5 P6 108.1(3)
O35 Li3 O5 Cu4 116.3(6)
O37 Li3 O5 Cu4 -118.1(6)
O24 Li3 O5 Cu4 -7.3(4)
O35A Li3 O5 Cu4 98.9(6)
P6 Li3 O5 Cu4 -108.1(3)
O32 Cu4 O5 P6 153.3(2)
O7 Cu4 O5 P6 -19.0(2)
O6 Cu4 O5 P6 59.9(2)
O24 Cu4 O5 P6 -115.2(2)
Li3 Cu4 O5 P6 -122.6(4)
Sb3 Cu4 O5 P6 20.25(18)
O32 Cu4 O5 Li3 -84.0(4)
O7 Cu4 O5 Li3 103.6(4)
O6 Cu4 O5 Li3 -177.5(4)
O24 Cu4 O5 Li3 7.4(4)
Sb3 Cu4 O5 Li3 142.9(4)
O32 Cu4 O6 C53 -33.0(5)
O7 Cu4 O6 C53 152.1(5)
O24 Cu4 O6 C53 -173.0(14)
O5 Cu4 O6 C53 63.3(5)
Li3 Cu4 O6 C53 60.7(7)
Sb3 Cu4 O6 C53 135.6(5)
O32 Cu4 O6 Sb3 -168.59(18)
O7 Cu4 O6 Sb3 16.52(14)
O24 Cu4 O6 Sb3 51.4(16)
O5 Cu4 O6 Sb3 -72.24(16)
Li3 Cu4 O6 Sb3 -74.9(4)
O7 Sb3 O6 C53 -152.2(5)
O23 Sb3 O6 C53 117.2(4)
O20 Sb3 O6 C53 -96.3(9)
O3 Sb3 O6 C53 -64.3(4)
C13 Sb3 O6 C53 24.6(5)
Cu4 Sb3 O6 C53 -135.6(5)
O7 Sb3 O6 Cu4 -16.60(14)
O23 Sb3 O6 Cu4 -107.21(16)
O20 Sb3 O6 Cu4 39.3(9)
O3 Sb3 O6 Cu4 71.26(16)
C13 Sb3 O6 Cu4 160.21(19)
O4 Cu5 O7 Cu4 72.5(2)
O34 Cu5 O7 Cu4 -103.25(19)
O28 Cu5 O7 Cu4 -44.2(4)
O21 Cu5 O7 Cu4 172.67(16)
Li2 Cu5 O7 Cu4 -146.9(2)
Sb4 Cu5 O7 Cu4 -81.25(17)
O4 Cu5 O7 Sb3 -54.8(2)
O34 Cu5 O7 Sb3 129.4(2)
O28 Cu5 O7 Sb3 -171.5(2)
O21 Cu5 O7 Sb3 45.4(2)
Li2 Cu5 O7 Sb3 85.8(3)
Sb4 Cu5 O7 Sb3 151.44(14)
O32 Cu4 O7 Cu5 174.9(9)
O6 Cu4 O7 Cu5 -155.2(2)
O24 Cu4 O7 Cu5 28.1(2)
O5 Cu4 O7 Cu5 -52.75(18)
Li3 Cu4 O7 Cu5 -13.4(3)
Sb3 Cu4 O7 Cu5 -137.8(3)
O32 Cu4 O7 Sb3 -47.3(10)
O6 Cu4 O7 Sb3 -17.45(15)
O24 Cu4 O7 Sb3 165.86(15)
O5 Cu4 O7 Sb3 85.03(15)
Li3 Cu4 O7 Sb3 124.4(2)
O23 Sb3 O7 Cu5 -113.1(2)
O20 Sb3 O7 Cu5 -21.3(2)
O3 Sb3 O7 Cu5 61.6(2)
O6 Sb3 O7 Cu5 150.8(2)
C13 Sb3 O7 Cu5 123.4(15)
Cu4 Sb3 O7 Cu5 133.7(3)
O23 Sb3 O7 Cu4 113.22(16)
O20 Sb3 O7 Cu4 -154.99(15)
O3 Sb3 O7 Cu4 -72.12(16)
O6 Sb3 O7 Cu4 17.05(15)
C13 Sb3 O7 Cu4 -10.3(16)
O9 P3 O8 Li1 82.0(7)
O30 P3 O8 Li1 -155.3(6)
C33 P3 O8 Li1 -41.6(7)
O9 P3 O8 Cu3 -65.9(3)
O30 P3 O8 Cu3 56.8(3)
C33 P3 O8 Cu3 170.5(3)
O33 Li1 O8 P3 95.9(8)
O36 Li1 O8 P3 -34.1(10)
O26 Li1 O8 P3 -144.3(4)
Cu3 Li1 O8 P3 -154.0(6)
O33 Li1 O8 Cu3 -110.2(6)
O36 Li1 O8 Cu3 119.8(6)
O26 Li1 O8 Cu3 9.6(4)
O19 Cu3 O8 P3 -25.6(3)
O34 Cu3 O8 P3 -95.2(17)
O26 Cu3 O8 P3 150.0(3)
Li1 Cu3 O8 P3 159.7(5)
Li2 Cu3 O8 P3 -30.5(4)
O19 Cu3 O8 Li1 174.7(4)
O34 Cu3 O8 Li1 105.1(17)
O26 Cu3 O8 Li1 -9.7(4)
Li2 Cu3 O8 Li1 169.8(4)
O8 P3 O9 Li4 -166.8(7)
O30 P3 O9 Li4 67.9(7)
C33 P3 O9 Li4 -44.1(8)
O8 P3 O9 Cu1 -1.4(3)
O30 P3 O9 Cu1 -126.7(2)
C33 P3 O9 Cu1 121.3(3)
O38 Li4 O9 P3 -31.4(11)
O31 Li4 O9 P3 -158.8(5)
O11 Li4 O9 P3 99.8(7)
Cu1 Li4 O9 P3 168.0(7)
O38 Li4 O9 Cu1 160.6(5)
O31 Li4 O9 Cu1 33.2(4)
O11 Li4 O9 Cu1 -68.2(4)
O10 Cu1 O9 P3 -93.4(3)
O16 Cu1 O9 P3 72.7(3)
O17 Cu1 O9 P3 76.2(18)
O31 Cu1 O9 P3 162.0(3)
Li4 Cu1 O9 P3 -171.9(5)
Sb2 Cu1 O9 P3 86.4(3)
O10 Cu1 O9 Li4 78.5(4)
O16 Cu1 O9 Li4 -115.3(3)
O17 Cu1 O9 Li4 -111.8(17)
O31 Cu1 O9 Li4 -26.1(3)
Sb2 Cu1 O9 Li4 -101.7(3)
O11 C49 O10 Cu1 3.8(10)
C50 C49 O10 Cu1 -175.7(5)
O16 Cu1 O10 C49 -176.6(5)
O17 Cu1 O10 C49 124.7(5)
O9 Cu1 O10 C49 -56.2(5)
O31 Cu1 O10 C49 26.5(5)
Li4 Cu1 O10 C49 -11.3(5)
Sb2 Cu1 O10 C49 123.9(5)
O10 C49 O11 Li4 12.8(11)
C50 C49 O11 Li4 -167.7(7)
O38 Li4 O11 C49 152.5(7)
O31 Li4 O11 C49 -71.0(8)
O9 Li4 O11 C49 27.0(9)
Cu1 Li4 O11 C49 -15.8(7)
O29 P2 O12 Sb4 -76.0(3)
O13 P2 O12 Sb4 48.6(3)
C29 P2 O12 Sb4 164.0(3)
Li2 P2 O12 Sb4 -70.4(3)
O27 Sb4 O12 P2 -31.6(3)
O34 Sb4 O12 P2 64.9(3)
O25 Sb4 O12 P2 110.2(13)
C19 Sb4 O12 P2 -128.2(3)
O28 Sb4 O12 P2 141.5(3)
Cu5 Sb4 O12 P2 101.6(2)
Li2 Sb4 O12 P2 64.9(3)
O29 P2 O13 Sb2 64.2(3)
O12 P2 O13 Sb2 -60.4(3)
C29 P2 O13 Sb2 -174.9(3)
Li2 P2 O13 Sb2 21.6(4)
O27 Sb2 O13 P2 47.8(3)
O16 Sb2 O13 P2 -42.8(3)
O15 Sb2 O13 P2 -130.4(3)
O17 Sb2 O13 P2 -93.8(10)
C7 Sb2 O13 P2 137.7(3)
Cu1 Sb2 O13 P2 -61.1(3)
O31 P1 O14 Cu2 -59.4(3)
O15 P1 O14 Cu2 64.4(3)
C25 P1 O14 Cu2 177.8(3)
O16 Cu2 O14 P1 -13.9(3)
O19 Cu2 O14 P1 105.8(18)
O18 Cu2 O14 P1 149.0(3)
O29 Cu2 O14 P1 -110.8(3)
Li2 Cu2 O14 P1 -109.7(4)
Sb1 Cu2 O14 P1 132.7(2)
O31 P1 O15 Sb2 71.4(3)
O14 P1 O15 Sb2 -55.4(3)
C25 P1 O15 Sb2 -170.3(3)
O27 Sb2 O15 P1 80.2(15)
O16 Sb2 O15 P1 -0.5(3)
O13 Sb2 O15 P1 97.8(3)
O17 Sb2 O15 P1 -77.6(3)
C7 Sb2 O15 P1 -174.0(3)
Cu1 Sb2 O15 P1 -38.8(2)
O14 Cu2 O16 Cu1 74.4(2)
O19 Cu2 O16 Cu1 -101.39(19)
O18 Cu2 O16 Cu1 -52.6(5)
O29 Cu2 O16 Cu1 175.61(17)
Li2 Cu2 O16 Cu1 -144.7(2)
Sb1 Cu2 O16 Cu1 -80.63(18)
O14 Cu2 O16 Sb2 -54.4(2)
O19 Cu2 O16 Sb2 129.8(2)
O18 Cu2 O16 Sb2 178.5(3)
O29 Cu2 O16 Sb2 46.8(2)
Li2 Cu2 O16 Sb2 86.5(3)
Sb1 Cu2 O16 Sb2 150.54(14)
O10 Cu1 O16 Cu2 144.5(6)
O17 Cu1 O16 Cu2 -155.2(2)
O9 Cu1 O16 Cu2 24.5(2)
O31 Cu1 O16 Cu2 -57.81(19)
Li4 Cu1 O16 Cu2 -19.7(3)
Sb2 Cu1 O16 Cu2 -139.6(3)
O10 Cu1 O16 Sb2 -75.9(6)
O17 Cu1 O16 Sb2 -15.61(15)
O9 Cu1 O16 Sb2 164.06(16)
O31 Cu1 O16 Sb2 81.76(16)
Li4 Cu1 O16 Sb2 119.9(3)
O27 Sb2 O16 Cu2 -115.6(2)
O13 Sb2 O16 Cu2 -24.4(2)
O15 Sb2 O16 Cu2 58.5(2)
O17 Sb2 O16 Cu2 149.4(2)
C7 Sb2 O16 Cu2 151.4(15)
Cu1 Sb2 O16 Cu2 134.3(3)
O27 Sb2 O16 Cu1 110.07(16)
O13 Sb2 O16 Cu1 -158.76(15)
O15 Sb2 O16 Cu1 -75.85(16)
O17 Sb2 O16 Cu1 15.06(15)
C7 Sb2 O16 Cu1 17.1(16)
O10 Cu1 O17 C56 -39.6(5)
O16 Cu1 O17 C56 154.3(6)
O9 Cu1 O17 C56 150.7(16)
O31 Cu1 O17 C56 65.6(5)
Li4 Cu1 O17 C56 43.9(7)
Sb2 Cu1 O17 C56 139.6(6)
O10 Cu1 O17 Sb2 -179.21(17)
O16 Cu1 O17 Sb2 14.68(14)
O9 Cu1 O17 Sb2 11.1(18)
O31 Cu1 O17 Sb2 -73.97(15)
Li4 Cu1 O17 Sb2 -95.7(4)
O27 Sb2 O17 C56 116.5(6)
O16 Sb2 O17 C56 -154.3(6)
O13 Sb2 O17 C56 -102.1(11)
O15 Sb2 O17 C56 -65.8(6)
C7 Sb2 O17 C56 25.9(6)
Cu1 Sb2 O17 C56 -139.5(6)
O27 Sb2 O17 Cu1 -103.98(16)
O16 Sb2 O17 Cu1 -14.75(14)
O13 Sb2 O17 Cu1 37.4(11)
O15 Sb2 O17 Cu1 73.75(16)
C7 Sb2 O17 Cu1 165.48(18)
O14 Cu2 O18 C62 59.8(5)
O16 Cu2 O18 C62 -173.8(5)
O19 Cu2 O18 C62 -123.6(5)
O29 Cu2 O18 C62 -42.4(5)
Li2 Cu2 O18 C62 -81.7(5)
Sb1 Cu2 O18 C62 -136.4(5)
O14 Cu2 O18 C62A -32.8(11)
O16 Cu2 O18 C62A 93.6(12)
O19 Cu2 O18 C62A 143.9(11)
O29 Cu2 O18 C62A -135.0(11)
Li2 Cu2 O18 C62A -174.3(11)
Sb1 Cu2 O18 C62A 131.1(11)
O14 Cu2 O18 Sb1 -163.82(15)
O16 Cu2 O18 Sb1 -37.5(5)
O19 Cu2 O18 Sb1 12.79(14)
O29 Cu2 O18 Sb1 93.97(14)
Li2 Cu2 O18 Sb1 54.6(2)
O19 Sb1 O18 C62 120.3(5)
O23 Sb1 O18 C62 151.5(10)
O30 Sb1 O18 C62 -151.0(5)
O22 Sb1 O18 C62 32.4(5)
C1 Sb1 O18 C62 -58.6(6)
C1A Sb1 O18 C62 -60.0(7)
Cu2 Sb1 O18 C62 133.3(6)
Li2 Sb1 O18 C62 87.1(5)
O19 Sb1 O18 C62A -142.4(10)
O23 Sb1 O18 C62A -111.2(14)
O30 Sb1 O18 C62A -53.7(10)
O22 Sb1 O18 C62A 129.7(10)
C1 Sb1 O18 C62A 38.8(10)
C1A Sb1 O18 C62A 37.4(11)
Cu2 Sb1 O18 C62A -129.3(10)
Li2 Sb1 O18 C62A -175.6(10)
O19 Sb1 O18 Cu2 -13.07(14)
O23 Sb1 O18 Cu2 18.1(11)
O30 Sb1 O18 Cu2 75.62(16)
O22 Sb1 O18 Cu2 -100.97(16)
C1 Sb1 O18 Cu2 168.1(3)
C1A Sb1 O18 Cu2 166.7(5)
Li2 Sb1 O18 Cu2 -46.26(19)
O34 Cu3 O19 Sb1 131.9(2)
O26 Cu3 O19 Sb1 -151.6(17)
O8 Cu3 O19 Sb1 -43.3(2)
Li1 Cu3 O19 Sb1 -38.0(4)
Li2 Cu3 O19 Sb1 131.6(4)
O34 Cu3 O19 Cu2 -95.95(17)
O26 Cu3 O19 Cu2 -19.4(19)
O8 Cu3 O19 Cu2 88.83(18)
Li1 Cu3 O19 Cu2 94.2(4)
Li2 Cu3 O19 Cu2 -96.2(3)
O34 Cu3 O19 Li2 0.3(3)
O26 Cu3 O19 Li2 76.8(18)
O8 Cu3 O19 Li2 -174.9(3)
Li1 Cu3 O19 Li2 -169.6(4)
O23 Sb1 O19 Cu3 -27.5(2)
O30 Sb1 O19 Cu3 61.6(2)
O22 Sb1 O19 Cu3 -121.8(2)
O18 Sb1 O19 Cu3 148.3(2)
C1 Sb1 O19 Cu3 154.4(12)
C1A Sb1 O19 Cu3 147(3)
Cu2 Sb1 O19 Cu3 134.6(3)
Li2 Sb1 O19 Cu3 -124.3(4)
O23 Sb1 O19 Cu2 -162.19(16)
O30 Sb1 O19 Cu2 -73.01(16)
O22 Sb1 O19 Cu2 103.56(16)
O18 Sb1 O19 Cu2 13.65(15)
C1 Sb1 O19 Cu2 19.8(13)
C1A Sb1 O19 Cu2 12(3)
Li2 Sb1 O19 Cu2 101.1(3)
O23 Sb1 O19 Li2 96.7(3)
O30 Sb1 O19 Li2 -174.1(3)
O22 Sb1 O19 Li2 2.5(3)
O18 Sb1 O19 Li2 -87.5(3)
C1 Sb1 O19 Li2 -81.3(13)
C1A Sb1 O19 Li2 -89(3)
Cu2 Sb1 O19 Li2 -101.1(3)
O14 Cu2 O19 Cu3 -113.9(18)
O16 Cu2 O19 Cu3 6.02(17)
O18 Cu2 O19 Cu3 -157.71(19)
O29 Cu2 O19 Cu3 102.27(17)
Li2 Cu2 O19 Cu3 98.5(3)
Sb1 Cu2 O19 Cu3 -143.6(3)
O14 Cu2 O19 Sb1 29.7(19)
O16 Cu2 O19 Sb1 149.60(17)
O18 Cu2 O19 Sb1 -14.12(15)
O29 Cu2 O19 Sb1 -114.14(16)
Li2 Cu2 O19 Sb1 -117.9(3)
O14 Cu2 O19 Li2 147.6(18)
O16 Cu2 O19 Li2 -92.5(3)
O18 Cu2 O19 Li2 103.8(3)
O29 Cu2 O19 Li2 3.8(3)
Sb1 Cu2 O19 Li2 117.9(3)
O29 Li2 O19 Cu3 -117.2(3)
O21 Li2 O19 Cu3 95.2(5)
O34 Li2 O19 Cu3 -0.3(3)
P2 Li2 O19 Cu3 -89.9(3)
P5 Li2 O19 Cu3 114.1(2)
Cu5 Li2 O19 Cu3 40.0(3)
Cu2 Li2 O19 Cu3 -112.27(18)
Sb1 Li2 O19 Cu3 139.8(3)
Sb4 Li2 O19 Cu3 -20.8(3)
O29 Li2 O19 Sb1 102.9(4)
O21 Li2 O19 Sb1 -44.7(6)
O34 Li2 O19 Sb1 -140.1(2)
P2 Li2 O19 Sb1 130.3(3)
P5 Li2 O19 Sb1 -25.7(3)
Cu5 Li2 O19 Sb1 -99.8(3)
Cu2 Li2 O19 Sb1 107.9(2)
Cu3 Li2 O19 Sb1 -139.8(3)
Sb4 Li2 O19 Sb1 -160.66(17)
O29 Li2 O19 Cu2 -5.0(4)
O21 Li2 O19 Cu2 -152.6(4)
O34 Li2 O19 Cu2 112.0(2)
P2 Li2 O19 Cu2 22.4(4)
P5 Li2 O19 Cu2 -133.6(2)
Cu5 Li2 O19 Cu2 152.3(2)
Cu3 Li2 O19 Cu2 112.27(18)
Sb1 Li2 O19 Cu2 -107.9(2)
Sb4 Li2 O19 Cu2 91.4(2)
O21 P5 O20 Sb3 66.3(3)
O22 P5 O20 Sb3 -57.6(3)
C41 P5 O20 Sb3 -171.1(3)
Li2 P5 O20 Sb3 23.0(4)
O7 Sb3 O20 P5 -45.6(3)
O23 Sb3 O20 P5 46.6(3)
O3 Sb3 O20 P5 -132.3(3)
O6 Sb3 O20 P5 -100.1(9)
C13 Sb3 O20 P5 138.4(3)
Cu4 Sb3 O20 P5 -66.6(3)
O20 P5 O21 Li2 -112.7(4)
O22 P5 O21 Li2 10.0(4)
C41 P5 O21 Li2 128.8(4)
O20 P5 O21 Cu5 -17.9(3)
O22 P5 O21 Cu5 104.8(2)
C41 P5 O21 Cu5 -136.4(2)
Li2 P5 O21 Cu5 94.8(4)
O29 Li2 O21 P5 -96.0(6)
O19 Li2 O21 P5 39.5(6)
O34 Li2 O21 P5 125.5(3)
P2 Li2 O21 P5 -134.9(4)
Cu5 Li2 O21 P5 120.4(3)
Cu2 Li2 O21 P5 -1.9(10)
Cu3 Li2 O21 P5 85.2(4)
Sb1 Li2 O21 P5 17.8(3)
Sb4 Li2 O21 P5 156.9(2)
O29 Li2 O21 Cu5 143.6(6)
O19 Li2 O21 Cu5 -80.9(4)
O34 Li2 O21 Cu5 5.1(3)
P2 Li2 O21 Cu5 104.7(4)
P5 Li2 O21 Cu5 -120.4(3)
Cu2 Li2 O21 Cu5 -122.3(9)
Cu3 Li2 O21 Cu5 -35.2(3)
Sb1 Li2 O21 Cu5 -102.63(19)
Sb4 Li2 O21 Cu5 36.5(2)
O4 Cu5 O21 P5 69.0(2)
O34 Cu5 O21 P5 -114.7(2)
O7 Cu5 O21 P5 -27.1(2)
O28 Cu5 O21 P5 168.0(2)
Li2 Cu5 O21 P5 -109.5(4)
Sb4 Cu5 O21 P5 -148.4(2)
O4 Cu5 O21 Li2 178.5(3)
O34 Cu5 O21 Li2 -5.2(3)
O7 Cu5 O21 Li2 82.4(3)
O28 Cu5 O21 Li2 -82.5(3)
Sb4 Cu5 O21 Li2 -38.9(3)
O21 P5 O22 Sb1 -77.9(3)
O20 P5 O22 Sb1 46.6(3)
C41 P5 O22 Sb1 159.6(3)
Li2 P5 O22 Sb1 -71.2(3)
O19 Sb1 O22 P5 64.7(3)
O23 Sb1 O22 P5 -31.6(3)
O30 Sb1 O22 P5 103.2(15)
O18 Sb1 O22 P5 141.4(3)
C1 Sb1 O22 P5 -126.4(3)
C1A Sb1 O22 P5 -125.3(5)
Cu2 Sb1 O22 P5 101.8(3)
Li2 Sb1 O22 P5 66.3(3)
O19 Sb1 O23 Sb3 -61.2(3)
O30 Sb1 O23 Sb3 -149.0(3)
O22 Sb1 O23 Sb3 27.1(3)
O18 Sb1 O23 Sb3 -91.7(11)
C1 Sb1 O23 Sb3 118.4(4)
C1A Sb1 O23 Sb3 119.8(6)
Cu2 Sb1 O23 Sb3 -76.0(3)
Li2 Sb1 O23 Sb3 -28.7(3)
O7 Sb3 O23 Sb1 65.4(3)
O20 Sb3 O23 Sb1 -31.6(3)
O3 Sb3 O23 Sb1 -20.2(18)
O6 Sb3 O23 Sb1 143.2(3)
C13 Sb3 O23 Sb1 -120.3(3)
Cu4 Sb3 O23 Sb1 102.8(3)
O26 P4 O24 Li3 159.1(6)
O25 P4 O24 Li3 33.2(7)
C37 P4 O24 Li3 -79.5(7)
O26 P4 O24 Cu4 0.3(3)
O25 P4 O24 Cu4 -125.6(2)
C37 P4 O24 Cu4 121.7(3)
O35 Li3 O24 P4 89.1(9)
O5 Li3 O24 P4 -153.3(4)
O37 Li3 O24 P4 -26.3(9)
O35A Li3 O24 P4 104.9(8)
Cu4 Li3 O24 P4 -162.2(6)
P6 Li3 O24 P4 -128.2(4)
O35 Li3 O24 Cu4 -108.7(6)
O5 Li3 O24 Cu4 8.9(5)
O37 Li3 O24 Cu4 135.9(4)
O35A Li3 O24 Cu4 -92.9(7)
P6 Li3 O24 Cu4 34.0(3)
O32 Cu4 O24 P4 -106.1(3)
O7 Cu4 O24 P4 68.3(3)
O6 Cu4 O24 P4 33.9(17)
O5 Cu4 O24 P4 158.5(3)
Li3 Cu4 O24 P4 165.7(5)
Sb3 Cu4 O24 P4 80.8(3)
O32 Cu4 O24 Li3 88.2(4)
O7 Cu4 O24 Li3 -97.4(4)
O6 Cu4 O24 Li3 -131.8(15)
O5 Cu4 O24 Li3 -7.2(4)
Sb3 Cu4 O24 Li3 -84.9(4)
O24 P4 O25 Sb4 99.6(3)
O26 P4 O25 Sb4 -23.9(3)
C37 P4 O25 Sb4 -142.6(3)
O27 Sb4 O25 P4 73.5(3)
O34 Sb4 O25 P4 -23.2(3)
O12 Sb4 O25 P4 -68.5(14)
C19 Sb4 O25 P4 170.0(3)
O28 Sb4 O25 P4 -100.0(3)
Cu5 Sb4 O25 P4 -59.7(2)
Li2 Sb4 O25 P4 -25.8(3)
O24 P4 O26 Cu3 -69.8(3)
O25 P4 O26 Cu3 53.4(3)
C37 P4 O26 Cu3 168.2(3)
O24 P4 O26 Li1 57.6(5)
O25 P4 O26 Li1 -179.2(5)
C37 P4 O26 Li1 -64.4(6)
O19 Cu3 O26 P4 -99.1(18)
O34 Cu3 O26 P4 -23.0(3)
O8 Cu3 O26 P4 152.4(3)
Li1 Cu3 O26 P4 143.0(5)
Li2 Cu3 O26 P4 -27.1(4)
O19 Cu3 O26 Li1 117.9(18)
O34 Cu3 O26 Li1 -166.0(4)
O8 Cu3 O26 Li1 9.4(4)
Li2 Cu3 O26 Li1 -170.1(4)
O33 Li1 O26 P4 -23.1(9)
O8 Li1 O26 P4 -149.2(3)
O36 Li1 O26 P4 96.1(6)
Cu3 Li1 O26 P4 -139.5(5)
O33 Li1 O26 Cu3 116.4(5)
O8 Li1 O26 Cu3 -9.7(4)
O36 Li1 O26 Cu3 -124.4(5)
O34 Sb4 O27 Sb2 -62.2(3)
O25 Sb4 O27 Sb2 -150.1(3)
O12 Sb4 O27 Sb2 26.3(3)
C19 Sb4 O27 Sb2 117.9(3)
O28 Sb4 O27 Sb2 -99.2(10)
Cu5 Sb4 O27 Sb2 -75.4(3)
Li2 Sb4 O27 Sb2 -30.0(3)
O16 Sb2 O27 Sb4 66.9(3)
O13 Sb2 O27 Sb4 -31.3(3)
O15 Sb2 O27 Sb4 -13.8(16)
O17 Sb2 O27 Sb4 143.9(3)
C7 Sb2 O27 Sb4 -119.6(3)
Cu1 Sb2 O27 Sb4 104.2(3)
O4 Cu5 O28 C57 61.7(4)
O34 Cu5 O28 C57 -121.2(4)
O7 Cu5 O28 C57 177.9(4)
O21 Cu5 O28 C57 -39.3(4)
Li2 Cu5 O28 C57 -79.7(4)
Sb4 Cu5 O28 C57 -131.3(4)
O4 Cu5 O28 Sb4 -167.04(16)
O34 Cu5 O28 Sb4 10.09(14)
O7 Cu5 O28 Sb4 -50.8(4)
O21 Cu5 O28 Sb4 92.00(14)
Li2 Cu5 O28 Sb4 51.5(2)
O27 Sb4 O28 C57 156.9(9)
O34 Sb4 O28 C57 119.0(4)
O25 Sb4 O28 C57 -152.0(4)
O12 Sb4 O28 C57 31.1(4)
C19 Sb4 O28 C57 -59.9(4)
Cu5 Sb4 O28 C57 129.3(4)
Li2 Sb4 O28 C57 86.3(4)
O27 Sb4 O28 Cu5 27.6(11)
O34 Sb4 O28 Cu5 -10.29(14)
O25 Sb4 O28 Cu5 78.76(15)
O12 Sb4 O28 Cu5 -98.16(15)
C19 Sb4 O28 Cu5 170.8(2)
Li2 Sb4 O28 Cu5 -42.94(18)
O13 P2 O29 Li2 -114.3(4)
O12 P2 O29 Li2 8.7(4)
C29 P2 O29 Li2 126.3(4)
O13 P2 O29 Cu2 -19.0(3)
O12 P2 O29 Cu2 104.0(2)
C29 P2 O29 Cu2 -138.4(2)
Li2 P2 O29 Cu2 95.3(4)
O21 Li2 O29 P2 -92.5(6)
O19 Li2 O29 P2 126.5(3)
O34 Li2 O29 P2 39.7(6)
P5 Li2 O29 P2 -132.1(4)
Cu5 Li2 O29 P2 -1.9(10)
Cu2 Li2 O29 P2 122.4(2)
Cu3 Li2 O29 P2 86.3(4)
Sb1 Li2 O29 P2 158.5(2)
Sb4 Li2 O29 P2 19.2(3)
O21 Li2 O29 Cu2 145.1(6)
O19 Li2 O29 Cu2 4.1(3)
O34 Li2 O29 Cu2 -82.7(5)
P2 Li2 O29 Cu2 -122.4(2)
P5 Li2 O29 Cu2 105.5(5)
Cu5 Li2 O29 Cu2 -124.3(9)
Cu3 Li2 O29 Cu2 -36.1(3)
Sb1 Li2 O29 Cu2 36.1(2)
Sb4 Li2 O29 Cu2 -103.23(19)
O14 Cu2 O29 P2 68.9(3)
O16 Cu2 O29 P2 -26.5(2)
O19 Cu2 O29 P2 -114.0(2)
O18 Cu2 O29 P2 169.4(2)
Li2 Cu2 O29 P2 -110.0(4)
Sb1 Cu2 O29 P2 -148.1(2)
O14 Cu2 O29 Li2 178.9(3)
O16 Cu2 O29 Li2 83.4(3)
O19 Cu2 O29 Li2 -4.0(3)
O18 Cu2 O29 Li2 -80.6(3)
Sb1 Cu2 O29 Li2 -38.1(3)
O9 P3 O30 Sb1 98.1(3)
O8 P3 O30 Sb1 -24.7(4)
C33 P3 O30 Sb1 -143.5(3)
O19 Sb1 O30 P3 -24.2(3)
O23 Sb1 O30 P3 72.3(3)
O22 Sb1 O30 P3 -62.7(16)
O18 Sb1 O30 P3 -101.0(3)
C1 Sb1 O30 P3 167.0(3)
C1A Sb1 O30 P3 165.7(5)
Cu2 Sb1 O30 P3 -61.3(3)
Li2 Sb1 O30 P3 -27.8(4)
O14 P1 O31 Li4 -21.8(6)
O15 P1 O31 Li4 -147.5(5)
C25 P1 O31 Li4 98.6(6)
O14 P1 O31 Cu1 71.6(3)
O15 P1 O31 Cu1 -54.1(2)
C25 P1 O31 Cu1 -168.0(2)
O38 Li4 O31 P1 -45.0(9)
O11 Li4 O31 P1 177.2(3)
O9 Li4 O31 P1 78.0(7)
Cu1 Li4 O31 P1 105.5(5)
O38 Li4 O31 Cu1 -150.5(6)
O11 Li4 O31 Cu1 71.7(4)
O9 Li4 O31 Cu1 -27.5(3)
O10 Cu1 O31 P1 160.7(2)
O16 Cu1 O31 P1 -13.1(2)
O17 Cu1 O31 P1 66.1(2)
O9 Cu1 O31 P1 -108.6(2)
Li4 Cu1 O31 P1 -136.1(4)
Sb2 Cu1 O31 P1 25.8(2)
O10 Cu1 O31 Li4 -63.3(4)
O16 Cu1 O31 Li4 123.0(4)
O17 Cu1 O31 Li4 -157.8(4)
O9 Cu1 O31 Li4 27.4(4)
Sb2 Cu1 O31 Li4 161.9(4)
O33 C51 O32 Cu4 -4.3(10)
C52 C51 O32 Cu4 174.6(6)
O7 Cu4 O32 C51 -50.2(12)
O6 Cu4 O32 C51 -79.5(5)
O24 Cu4 O32 C51 96.8(5)
O5 Cu4 O32 C51 177.8(5)
Li3 Cu4 O32 C51 138.0(5)
Sb3 Cu4 O32 C51 -89.9(5)
O32 C51 O33 Li1 -42.9(15)
C52 C51 O33 Li1 138.3(10)
O8 Li1 O33 C51 112.0(11)
O36 Li1 O33 C51 -115.0(10)
O26 Li1 O33 C51 5.7(14)
Cu3 Li1 O33 C51 56.9(13)
O27 Sb4 O34 Cu3 -29.6(2)
O25 Sb4 O34 Cu3 60.1(2)
O12 Sb4 O34 Cu3 -124.1(2)
C19 Sb4 O34 Cu3 149.9(7)
O28 Sb4 O34 Cu3 145.1(2)
Cu5 Sb4 O34 Cu3 134.2(3)
Li2 Sb4 O34 Cu3 -124.1(4)
O27 Sb4 O34 Cu5 -163.80(16)
O25 Sb4 O34 Cu5 -74.10(16)
O12 Sb4 O34 Cu5 101.69(16)
C19 Sb4 O34 Cu5 15.8(9)
O28 Sb4 O34 Cu5 10.96(15)
Li2 Sb4 O34 Cu5 101.7(3)
O27 Sb4 O34 Li2 94.5(3)
O25 Sb4 O34 Li2 -175.8(3)
O12 Sb4 O34 Li2 0.0(3)
C19 Sb4 O34 Li2 -85.9(9)
O28 Sb4 O34 Li2 -90.8(3)
Cu5 Sb4 O34 Li2 -101.7(3)
O19 Cu3 O34 Sb4 131.7(2)
O26 Cu3 O34 Sb4 -43.8(2)
O8 Cu3 O34 Sb4 -158.3(16)
Li1 Cu3 O34 Sb4 -58.6(4)
Li2 Cu3 O34 Sb4 132.0(4)
O19 Cu3 O34 Cu5 -95.67(18)
O26 Cu3 O34 Cu5 88.87(18)
O8 Cu3 O34 Cu5 -25.7(18)
Li1 Cu3 O34 Cu5 74.0(4)
Li2 Cu3 O34 Cu5 -95.4(3)
O19 Cu3 O34 Li2 -0.3(3)
O26 Cu3 O34 Li2 -175.8(3)
O8 Cu3 O34 Li2 69.7(17)
Li1 Cu3 O34 Li2 169.4(4)
O4 Cu5 O34 Sb4 21.7(18)
O7 Cu5 O34 Sb4 146.76(17)
O28 Cu5 O34 Sb4 -11.48(16)
O21 Cu5 O34 Sb4 -114.04(16)
Li2 Cu5 O34 Sb4 -118.9(3)
O4 Cu5 O34 Cu3 -122.0(17)
O7 Cu5 O34 Cu3 3.10(17)
O28 Cu5 O34 Cu3 -155.1(2)
O21 Cu5 O34 Cu3 102.29(17)
Li2 Cu5 O34 Cu3 97.4(3)
Sb4 Cu5 O34 Cu3 -143.7(3)
O4 Cu5 O34 Li2 140.6(17)
O7 Cu5 O34 Li2 -94.3(3)
O28 Cu5 O34 Li2 107.4(3)
O21 Cu5 O34 Li2 4.9(3)
Sb4 Cu5 O34 Li2 118.9(3)
O29 Li2 O34 Sb4 -42.4(6)
O21 Li2 O34 Sb4 103.2(3)
O19 Li2 O34 Sb4 -139.6(2)
P2 Li2 O34 Sb4 -23.3(3)
P5 Li2 O34 Sb4 130.4(3)
Cu5 Li2 O34 Sb4 109.4(2)
Cu2 Li2 O34 Sb4 -99.4(3)
Cu3 Li2 O34 Sb4 -139.8(3)
Sb1 Li2 O34 Sb4 -160.16(17)
O29 Li2 O34 Cu3 97.5(5)
O21 Li2 O34 Cu3 -116.9(3)
O19 Li2 O34 Cu3 0.3(3)
P2 Li2 O34 Cu3 116.6(2)
P5 Li2 O34 Cu3 -89.7(3)
Cu5 Li2 O34 Cu3 -110.76(17)
Cu2 Li2 O34 Cu3 40.4(3)
Sb1 Li2 O34 Cu3 -20.3(3)
Sb4 Li2 O34 Cu3 139.8(3)
O29 Li2 O34 Cu5 -151.8(4)
O21 Li2 O34 Cu5 -6.2(4)
O19 Li2 O34 Cu5 111.0(2)
P2 Li2 O34 Cu5 -132.7(2)
P5 Li2 O34 Cu5 21.0(4)
Cu2 Li2 O34 Cu5 151.2(2)
Cu3 Li2 O34 Cu5 110.76(17)
Sb1 Li2 O34 Cu5 90.4(2)
Sb4 Li2 O34 Cu5 -109.4(2)
O5 Li3 O35 C55 160.0(9)
O37 Li3 O35 C55 23.8(12)
O24 Li3 O35 C55 -92.1(11)
O35A Li3 O35 C55 -142(2)
Cu4 Li3 O35 C55 -140.8(8)
P6 Li3 O35 C55 137.7(9)
O35 Li3 O35A C55A -12(3)
O5 Li3 O35A C55A 115(3)
O37 Li3 O35A C55A -29(3)
O24 Li3 O35A C55A -148(3)
Cu4 Li3 O35A C55A 169(3)
P6 Li3 O35A C55A 102(3)
O33 Li1 O36 C59 -8.9(8)
O8 Li1 O36 C59 129.0(6)
O26 Li1 O36 C59 -133.6(6)
Cu3 Li1 O36 C59 179.5(5)
O35 Li3 O37 C54 46.8(10)
O5 Li3 O37 C54 -82.1(9)
O24 Li3 O37 C54 172.5(6)
O35A Li3 O37 C54 52.8(12)
Cu4 Li3 O37 C54 -150.1(6)
P6 Li3 O37 C54 -86.4(7)
O31 Li4 O38 C58 62.3(8)
O11 Li4 O38 C58 -169.4(7)
O9 Li4 O38 C58 -51.6(8)
Cu1 Li4 O38 C58 -17.4(16)
